data_4343559
loop_
_publ_author_name
'Suzuki, Tatsuya'
'Wasada-Tsutsui, Yuko'
'Ogawa, Takahiko'
'Inomata, Tomohiko'
'Ozawa, Tomohiro'
'Sakai, Yoichi'
'Fryzuk, Michael D.'
'Masuda, Hideki'

_publ_section_title
;
 N2 Activation by an Iron Complex with a Strong Electron-Donating
 Iminophosphorane Ligand.
;
_journal_issue 19
_journal_name_full 'Inorganic chemistry'
_journal_page_first 9271
_journal_page_last 9281
_journal_paper_doi 10.1021/acs.inorgchem.5b00536
_journal_volume 54
_journal_year 2015
_chemical_formula_moiety 'C35 H56 N2 P2'
_chemical_formula_sum 'C35 H56 N2 P2'
_chemical_formula_weight 566.79
_space_group_IT_number 2
_symmetry_cell_setting triclinic
_symmetry_Int_Tables_number 2
_symmetry_space_group_name_Hall '-P 1'
_symmetry_space_group_name_H-M 'P -1'
_atom_sites_solution_hydrogens geom
_atom_sites_solution_primary direct
_atom_sites_solution_secondary difmap
_cell_angle_alpha 64.925(3)
_cell_angle_beta 82.924(5)
_cell_angle_gamma 75.430(4)
_cell_formula_units_Z 4
_cell_length_a 11.4502(12)
_cell_length_b 17.5263(17)
_cell_length_c 19.427(2)
_cell_measurement_reflns_used 10183
_cell_measurement_temperature 173
_cell_measurement_theta_max 27.48
_cell_measurement_theta_min 3.04
_cell_volume 3417.0(6)
_computing_cell_refinement CrystalClear
_computing_data_collection 'CrystalClear (Rigaku Inc., 2008)'
_computing_data_reduction CrystalClear
_computing_molecular_graphics 'CrystalStructure 4.0'
_computing_publication_material 'CrystalStructure 4.0 (Rigaku, 2010)'
_computing_structure_refinement 'SHELXL97 (Sheldrick, 2008)'
_computing_structure_solution 'SIR92 (Altomare, et al., 1994)'
_diffrn_ambient_temperature 173
_diffrn_detector_area_resol_mean 7.314
_diffrn_measured_fraction_theta_full 0.952
_diffrn_measured_fraction_theta_max 0.952
_diffrn_measurement_device_type 'Rigaku Mercury70'
_diffrn_measurement_method \w
_diffrn_radiation_type 'Mo K\a'
_diffrn_radiation_wavelength 0.71075
_diffrn_reflns_av_R_equivalents 0.0167
_diffrn_reflns_limit_h_max 14
_diffrn_reflns_limit_h_min -10
_diffrn_reflns_limit_k_max 22
_diffrn_reflns_limit_k_min -22
_diffrn_reflns_limit_l_max 24
_diffrn_reflns_limit_l_min -24
_diffrn_reflns_number 26964
_diffrn_reflns_theta_full 27.50
_diffrn_reflns_theta_max 27.49
_diffrn_standards_number 0
_exptl_absorpt_coefficient_mu 0.152
_exptl_absorpt_correction_T_max 0.970
_exptl_absorpt_correction_T_min 0.951
_exptl_absorpt_correction_type numerical
_exptl_absorpt_process_details 'NUMABS (Rigaku, 1999)'
_exptl_crystal_colour colorless
_exptl_crystal_density_diffrn 1.102
_exptl_crystal_density_method 'not measured'
_exptl_crystal_description block
_exptl_crystal_F_000 1240.00
_exptl_crystal_size_max 0.300
_exptl_crystal_size_mid 0.200
_exptl_crystal_size_min 0.200
_refine_diff_density_max 0.900
_refine_diff_density_min -0.530
_refine_ls_extinction_method none
_refine_ls_goodness_of_fit_ref 1.034
_refine_ls_hydrogen_treatment constr
_refine_ls_number_parameters 703
_refine_ls_number_reflns 14932
_refine_ls_number_restraints 0
_refine_ls_R_factor_gt 0.0522
_refine_ls_shift/su_max 0.002
_refine_ls_structure_factor_coef Fsqd
_refine_ls_weighting_details 'w = 1/[\s^2^(Fo^2^)+(0.0829P)^2^+1.0707P] where P=(Fo^2^+2Fc^2^)/3'
_refine_ls_weighting_scheme calc
_refine_ls_wR_factor_ref 0.1528
_reflns_number_gt 12785
_reflns_number_total 14932
_reflns_threshold_expression F^2^>2.0\s(F^2^)
_cod_data_source_file ic5b00536_si_001.cif
_cod_data_source_block HNpNP
_cod_depositor_comments 'Adding full bibliography for 4343557--4343561.cif.'
_cod_database_code 4343559

loop_
_symmetry_equiv_pos_site_id
_symmetry_equiv_pos_as_xyz
1 +X,+Y,+Z
2 -X,-Y,-Z

loop_
_atom_site_label
_atom_site_type_symbol
_atom_site_fract_x
_atom_site_fract_y
_atom_site_fract_z
_atom_site_U_iso_or_equiv
_atom_site_adp_type
_atom_site_occupancy
_atom_site_symmetry_multiplicity
_atom_site_calc_flag
_atom_site_refinement_flags
P1 P 1.03205(4) 0.11436(3) 0.65572(2) 0.02761(11) Uani 1.0 2 d .
P2 P 0.94021(4) 0.37587(3) 0.46357(3) 0.03459(12) Uani 1.0 2 d .
P3 P 1.50506(3) 0.38153(2) 0.83231(2) 0.02390(10) Uani 1.0 2 d .
P4 P 1.54814(4) 0.12712(3) 1.03363(3) 0.03461(12) Uani 1.0 2 d .
N1 N 1.23026(12) 0.16876(9) 0.52078(8) 0.0328(3) Uani 1.0 2 d .
N2 N 0.97724(12) 0.19732(8) 0.58324(7) 0.0273(3) Uani 1.0 2 d .
N3 N 1.27810(12) 0.34905(8) 0.94681(8) 0.0310(3) Uani 1.0 2 d .
N4 N 1.53980(11) 0.29919(8) 0.90990(7) 0.0257(3) Uani 1.0 2 d .
C1 C 1.31279(14) 0.19728(10) 0.45828(10) 0.0324(4) Uani 1.0 2 d .
C2 C 1.40339(16) 0.23460(11) 0.46490(11) 0.0390(4) Uani 1.0 2 d .
C3 C 1.47992(17) 0.26424(12) 0.40213(13) 0.0468(5) Uani 1.0 2 d .
C4 C 1.46623(18) 0.25835(12) 0.33563(12) 0.0477(5) Uani 1.0 2 d .
C5 C 1.37687(17) 0.22140(12) 0.32958(11) 0.0437(5) Uani 1.0 2 d .
C6 C 1.29869(15) 0.18989(12) 0.39074(10) 0.0372(4) Uani 1.0 2 d .
C7 C 1.20391(19) 0.14652(16) 0.38425(12) 0.0535(6) Uani 1.0 2 d .
C8 C 1.2556(4) 0.05042(17) 0.40945(16) 0.0925(12) Uani 1.0 2 d .
C9 C 1.1527(3) 0.18250(17) 0.30551(14) 0.0623(6) Uani 1.0 2 d .
C10 C 1.41726(19) 0.24533(14) 0.53657(13) 0.0492(5) Uani 1.0 2 d .
C11 C 1.5491(3) 0.2139(3) 0.56188(18) 0.0844(9) Uani 1.0 2 d .
C12 C 1.3666(3) 0.33830(17) 0.52625(17) 0.0811(9) Uani 1.0 2 d .
C13 C 1.25048(15) 0.08931(10) 0.57958(10) 0.0309(4) Uani 1.0 2 d .
C14 C 1.37319(17) 0.02841(13) 0.58844(12) 0.0465(5) Uani 1.0 2 d .
C15 C 1.3502(3) -0.05610(15) 0.64920(16) 0.0691(7) Uani 1.0 2 d .
C16 C 1.2371(2) -0.03419(12) 0.69314(12) 0.0484(5) Uani 1.0 2 d .
C17 C 1.17402(15) 0.05540(10) 0.63824(9) 0.0321(4) Uani 1.0 2 d .
C18 C 0.93539(17) 0.03583(11) 0.70397(10) 0.0390(4) Uani 1.0 2 d .
C19 C 0.80147(18) 0.08059(14) 0.69183(12) 0.0488(5) Uani 1.0 2 d .
C20 C 0.9594(3) -0.01994(15) 0.78893(12) 0.0576(6) Uani 1.0 2 d .
C21 C 1.05791(16) 0.15521(12) 0.72356(10) 0.0356(4) Uani 1.0 2 d .
C22 C 0.94084(18) 0.20592(15) 0.74577(12) 0.0492(5) Uani 1.0 2 d .
C23 C 1.1512(2) 0.21118(16) 0.69111(14) 0.0560(6) Uani 1.0 2 d .
C24 C 0.93627(13) 0.20080(10) 0.51770(9) 0.0255(3) Uani 1.0 2 d .
C25 C 0.92353(15) 0.12787(10) 0.50780(9) 0.0320(4) Uani 1.0 2 d .
C26 C 0.87594(17) 0.13573(12) 0.44232(10) 0.0382(4) Uani 1.0 2 d .
C27 C 0.84074(17) 0.21600(12) 0.38387(10) 0.0403(4) Uani 1.0 2 d .
C28 C 0.85759(16) 0.28775(11) 0.39100(10) 0.0352(4) Uani 1.0 2 d .
C29 C 0.90567(14) 0.28289(10) 0.45580(9) 0.0277(3) Uani 1.0 2 d .
C30 C 0.78801(19) 0.43286(12) 0.48558(11) 0.0434(5) Uani 1.0 2 d .
C31 C 0.7480(3) 0.37923(15) 0.56508(12) 0.0558(6) Uani 1.0 2 d .
C32 C 0.6885(2) 0.45907(15) 0.42922(13) 0.0548(6) Uani 1.0 2 d .
C33 C 0.9635(2) 0.44879(12) 0.36225(11) 0.0452(5) Uani 1.0 2 d .
C34 C 1.0780(3) 0.40673(15) 0.33074(14) 0.0626(7) Uani 1.0 2 d .
C35 C 0.9754(3) 0.53542(14) 0.35861(15) 0.0730(8) Uani 1.0 2 d .
C36 C 1.18464(13) 0.32902(10) 1.00389(9) 0.0288(4) Uani 1.0 2 d .
C37 C 1.16419(14) 0.36379(10) 1.05830(10) 0.0310(4) Uani 1.0 2 d .
C38 C 1.07511(15) 0.33916(11) 1.11389(10) 0.0359(4) Uani 1.0 2 d .
C39 C 1.00878(16) 0.28247(11) 1.11564(11) 0.0385(4) Uani 1.0 2 d .
C40 C 1.02954(16) 0.24925(11) 1.06147(11) 0.0376(4) Uani 1.0 2 d .
C41 C 1.11737(14) 0.27160(10) 1.00462(10) 0.0315(4) Uani 1.0 2 d .
C42 C 1.13776(17) 0.23708(12) 0.94334(11) 0.0420(5) Uani 1.0 2 d .
C43 C 1.0668(3) 0.2989(2) 0.87444(17) 0.0906(10) Uani 1.0 2 d .
C44 C 1.1136(4) 0.14844(19) 0.9694(2) 0.0950(11) Uani 1.0 2 d .
C45 C 1.23766(15) 0.42338(11) 1.06149(11) 0.0362(4) Uani 1.0 2 d .
C46 C 1.15748(17) 0.50731(12) 1.06256(13) 0.0451(5) Uani 1.0 2 d .
C47 C 1.31819(18) 0.37749(14) 1.13020(13) 0.0507(5) Uani 1.0 2 d .
C48 C 1.27806(13) 0.42787(10) 0.88963(9) 0.0269(3) Uani 1.0 2 d .
C49 C 1.16553(15) 0.49942(11) 0.87242(11) 0.0379(4) Uani 1.0 2 d .
C50 C 1.20845(17) 0.57803(12) 0.81725(11) 0.0425(5) Uani 1.0 2 d .
C51 C 1.32626(15) 0.54574(10) 0.78178(10) 0.0341(4) Uani 1.0 2 d .
C52 C 1.36788(13) 0.45284(10) 0.83802(9) 0.0262(3) Uani 1.0 2 d .
C53 C 1.61787(14) 0.44880(11) 0.79075(9) 0.0316(4) Uani 1.0 2 d .
C54 C 1.74588(15) 0.39522(12) 0.81509(11) 0.0398(4) Uani 1.0 2 d .
C55 C 1.61185(17) 0.50012(12) 0.70446(10) 0.0413(4) Uani 1.0 2 d .
C56 C 1.48462(15) 0.34053(11) 0.76328(9) 0.0313(4) Uani 1.0 2 d .
C57 C 1.59817(18) 0.27893(13) 0.75174(11) 0.0436(5) Uani 1.0 2 d .
C58 C 1.3780(2) 0.29610(16) 0.78677(13) 0.0537(6) Uani 1.0 2 d .
C59 C 1.56630(13) 0.29879(9) 0.97775(9) 0.0248(3) Uani 1.0 2 d .
C60 C 1.57904(15) 0.37233(10) 0.98659(9) 0.0304(4) Uani 1.0 2 d .
C61 C 1.61367(16) 0.36656(11) 1.05480(10) 0.0354(4) Uani 1.0 2 d .
C62 C 1.63464(16) 0.28788(12) 1.11719(10) 0.0373(4) Uani 1.0 2 d .
C63 C 1.61668(16) 0.21603(11) 1.11094(10) 0.0340(4) Uani 1.0 2 d .
C64 C 1.58160(14) 0.21944(10) 1.04296(9) 0.0280(3) Uani 1.0 2 d .
C65 C 1.5086(3) 0.05885(13) 1.13332(12) 0.0504(5) Uani 1.0 2 d .
C66 C 1.3887(3) 0.10512(17) 1.15673(15) 0.0706(7) Uani 1.0 2 d .
C67 C 1.4994(4) -0.02894(16) 1.13863(16) 0.0833(10) Uani 1.0 2 d .
C68 C 1.70263(19) 0.06574(12) 1.02127(11) 0.0431(5) Uani 1.0 2 d .
C69 C 1.7943(2) 0.04533(16) 1.08081(13) 0.0595(6) Uani 1.0 2 d .
C70 C 1.7529(2) 0.11153(14) 0.94209(12) 0.0551(6) Uani 1.0 2 d .
H1 H 1.1617 0.2052 0.5211 0.0394 Uiso 1.0 2 calc R
H3 H 1.3404 0.3068 0.9491 0.0372 Uiso 1.0 2 calc R
H3A H 1.5427 0.2890 0.4057 0.0562 Uiso 1.0 2 calc R
H4A H 1.5185 0.2798 0.2934 0.0573 Uiso 1.0 2 calc R
H5 H 1.3685 0.2174 0.2833 0.0525 Uiso 1.0 2 calc R
H7 H 1.1356 0.1542 0.4198 0.0642 Uiso 1.0 2 calc R
H8A H 1.2818 0.0254 0.4622 0.1110 Uiso 1.0 2 calc R
H8B H 1.3248 0.0411 0.3766 0.1110 Uiso 1.0 2 calc R
H8C H 1.1937 0.0226 0.4058 0.1110 Uiso 1.0 2 calc R
H9A H 1.2178 0.1754 0.2695 0.0748 Uiso 1.0 2 calc R
H9B H 1.1151 0.2440 0.2898 0.0748 Uiso 1.0 2 calc R
H9C H 1.0920 0.1514 0.3064 0.0748 Uiso 1.0 2 calc R
H10 H 1.3687 0.2085 0.5778 0.0591 Uiso 1.0 2 calc R
H11A H 1.5540 0.2175 0.6104 0.1012 Uiso 1.0 2 calc R
H11B H 1.5985 0.2503 0.5233 0.1012 Uiso 1.0 2 calc R
H11C H 1.5788 0.1539 0.5681 0.1012 Uiso 1.0 2 calc R
H12A H 1.2807 0.3547 0.5144 0.0973 Uiso 1.0 2 calc R
H12B H 1.4100 0.3764 0.4844 0.0973 Uiso 1.0 2 calc R
H12C H 1.3764 0.3439 0.5732 0.0973 Uiso 1.0 2 calc R
H14A H 1.4336 0.0485 0.6050 0.0558 Uiso 1.0 2 calc R
H14B H 1.4016 0.0227 0.5403 0.0558 Uiso 1.0 2 calc R
H15A H 1.4196 -0.0867 0.6836 0.0829 Uiso 1.0 2 calc R
H15B H 1.3384 -0.0938 0.6257 0.0829 Uiso 1.0 2 calc R
H16A H 1.2576 -0.0331 0.7407 0.0581 Uiso 1.0 2 calc R
H16B H 1.1858 -0.0764 0.7057 0.0581 Uiso 1.0 2 calc R
H18 H 0.9526 -0.0049 0.6784 0.0468 Uiso 1.0 2 calc R
H19A H 0.7786 0.1176 0.7197 0.0586 Uiso 1.0 2 calc R
H19B H 0.7527 0.0369 0.7105 0.0586 Uiso 1.0 2 calc R
H19C H 0.7875 0.1159 0.6375 0.0586 Uiso 1.0 2 calc R
H20A H 0.9110 -0.0639 0.8080 0.0691 Uiso 1.0 2 calc R
H20B H 0.9372 0.0168 0.8171 0.0691 Uiso 1.0 2 calc R
H20C H 1.0452 -0.0482 0.7958 0.0691 Uiso 1.0 2 calc R
H21 H 1.0916 0.1045 0.7706 0.0428 Uiso 1.0 2 calc R
H22A H 0.9073 0.2569 0.7007 0.0590 Uiso 1.0 2 calc R
H22B H 0.9581 0.2242 0.7840 0.0590 Uiso 1.0 2 calc R
H22C H 0.8823 0.1690 0.7669 0.0590 Uiso 1.0 2 calc R
H23A H 1.1688 0.2293 0.7293 0.0672 Uiso 1.0 2 calc R
H23B H 1.1191 0.2623 0.6457 0.0672 Uiso 1.0 2 calc R
H23C H 1.2254 0.1778 0.6775 0.0672 Uiso 1.0 2 calc R
H25 H 0.9483 0.0720 0.5471 0.0383 Uiso 1.0 2 calc R
H26 H 0.8675 0.0856 0.4376 0.0459 Uiso 1.0 2 calc R
H27 H 0.8056 0.2219 0.3396 0.0483 Uiso 1.0 2 calc R
H28 H 0.8355 0.3427 0.3500 0.0423 Uiso 1.0 2 calc R
H30 H 0.7989 0.4874 0.4862 0.0521 Uiso 1.0 2 calc R
H31A H 0.7304 0.3268 0.5662 0.0670 Uiso 1.0 2 calc R
H31B H 0.6752 0.4129 0.5797 0.0670 Uiso 1.0 2 calc R
H31C H 0.8124 0.3633 0.6007 0.0670 Uiso 1.0 2 calc R
H32A H 0.6156 0.4925 0.4440 0.0658 Uiso 1.0 2 calc R
H32B H 0.6709 0.4072 0.4293 0.0658 Uiso 1.0 2 calc R
H32C H 0.7152 0.4944 0.3782 0.0658 Uiso 1.0 2 calc R
H33 H 0.8927 0.4581 0.3319 0.0542 Uiso 1.0 2 calc R
H34A H 1.1473 0.3974 0.3606 0.0751 Uiso 1.0 2 calc R
H34B H 1.0909 0.4447 0.2776 0.0751 Uiso 1.0 2 calc R
H34C H 1.0693 0.3511 0.3338 0.0751 Uiso 1.0 2 calc R
H35A H 0.9879 0.5741 0.3056 0.0876 Uiso 1.0 2 calc R
H35B H 1.0443 0.5262 0.3887 0.0876 Uiso 1.0 2 calc R
H35C H 0.9015 0.5615 0.3792 0.0876 Uiso 1.0 2 calc R
H38 H 1.0597 0.3619 1.1515 0.0431 Uiso 1.0 2 calc R
H39 H 0.9489 0.2665 1.1542 0.0462 Uiso 1.0 2 calc R
H40 H 0.9834 0.2105 1.0628 0.0452 Uiso 1.0 2 calc R
H42 H 1.2250 0.2326 0.9279 0.0504 Uiso 1.0 2 calc R
H43A H 1.0921 0.3540 0.8540 0.1087 Uiso 1.0 2 calc R
H43B H 0.9807 0.3084 0.8881 0.1087 Uiso 1.0 2 calc R
H43C H 1.0810 0.2751 0.8359 0.1087 Uiso 1.0 2 calc R
H44A H 1.1375 0.1277 0.9290 0.1140 Uiso 1.0 2 calc R
H44B H 1.0274 0.1510 0.9812 0.1140 Uiso 1.0 2 calc R
H44C H 1.1603 0.1088 1.0150 0.1140 Uiso 1.0 2 calc R
H45 H 1.2906 0.4388 1.0149 0.0434 Uiso 1.0 2 calc R
H46A H 1.1044 0.4937 1.1077 0.0541 Uiso 1.0 2 calc R
H46B H 1.1085 0.5378 1.0168 0.0541 Uiso 1.0 2 calc R
H46C H 1.2083 0.5441 1.0639 0.0541 Uiso 1.0 2 calc R
H47A H 1.3731 0.3261 1.1271 0.0608 Uiso 1.0 2 calc R
H47B H 1.2683 0.3601 1.1766 0.0608 Uiso 1.0 2 calc R
H47C H 1.3653 0.4166 1.1313 0.0608 Uiso 1.0 2 calc R
H49A H 1.1036 0.4874 0.8494 0.0455 Uiso 1.0 2 calc R
H49B H 1.1312 0.5068 0.9191 0.0455 Uiso 1.0 2 calc R
H50A H 1.2223 0.6122 0.8439 0.0510 Uiso 1.0 2 calc R
H50B H 1.1478 0.6150 0.7775 0.0510 Uiso 1.0 2 calc R
H51A H 1.3124 0.5487 0.7313 0.0410 Uiso 1.0 2 calc R
H51B H 1.3863 0.5800 0.7762 0.0410 Uiso 1.0 2 calc R
H53 H 1.6002 0.4924 0.8133 0.0379 Uiso 1.0 2 calc R
H54A H 1.7461 0.3604 0.8700 0.0477 Uiso 1.0 2 calc R
H54B H 1.8012 0.4340 0.8024 0.0477 Uiso 1.0 2 calc R
H54C H 1.7721 0.3571 0.7884 0.0477 Uiso 1.0 2 calc R
H55A H 1.5276 0.5277 0.6899 0.0495 Uiso 1.0 2 calc R
H55B H 1.6451 0.4610 0.6793 0.0495 Uiso 1.0 2 calc R
H55C H 1.6589 0.5445 0.6889 0.0495 Uiso 1.0 2 calc R
H56 H 1.4654 0.3911 0.7134 0.0376 Uiso 1.0 2 calc R
H57A H 1.5843 0.2616 0.7122 0.0524 Uiso 1.0 2 calc R
H57B H 1.6174 0.2276 0.7994 0.0524 Uiso 1.0 2 calc R
H57C H 1.6657 0.3081 0.7362 0.0524 Uiso 1.0 2 calc R
H58A H 1.3959 0.2448 0.8346 0.0645 Uiso 1.0 2 calc R
H58B H 1.3644 0.2789 0.7471 0.0645 Uiso 1.0 2 calc R
H58C H 1.3054 0.3362 0.7936 0.0645 Uiso 1.0 2 calc R
H60 H 1.5635 0.4271 0.9447 0.0364 Uiso 1.0 2 calc R
H61 H 1.6231 0.4169 1.0588 0.0424 Uiso 1.0 2 calc R
H62 H 1.6609 0.2834 1.1636 0.0447 Uiso 1.0 2 calc R
H63 H 1.6285 0.1625 1.1543 0.0408 Uiso 1.0 2 calc R
H65 H 1.5733 0.0502 1.1678 0.0605 Uiso 1.0 2 calc R
H66A H 1.3693 0.0708 1.2099 0.0847 Uiso 1.0 2 calc R
H66B H 1.3244 0.1120 1.1242 0.0847 Uiso 1.0 2 calc R
H66C H 1.3956 0.1621 1.1511 0.0847 Uiso 1.0 2 calc R
H67A H 1.4354 -0.0209 1.1054 0.0999 Uiso 1.0 2 calc R
H67B H 1.4803 -0.0653 1.1912 0.0999 Uiso 1.0 2 calc R
H67C H 1.5764 -0.0570 1.1227 0.0999 Uiso 1.0 2 calc R
H68 H 1.6931 0.0090 1.0248 0.0517 Uiso 1.0 2 calc R
H69A H 1.8111 0.0992 1.0768 0.0714 Uiso 1.0 2 calc R
H69B H 1.8692 0.0084 1.0722 0.0714 Uiso 1.0 2 calc R
H69C H 1.7616 0.0153 1.1316 0.0714 Uiso 1.0 2 calc R
H70A H 1.7550 0.1703 0.9339 0.0662 Uiso 1.0 2 calc R
H70B H 1.7014 0.1140 0.9042 0.0662 Uiso 1.0 2 calc R
H70C H 1.8349 0.0798 0.9371 0.0662 Uiso 1.0 2 calc R

loop_
_atom_site_aniso_label
_atom_site_aniso_U_11
_atom_site_aniso_U_22
_atom_site_aniso_U_33
_atom_site_aniso_U_12
_atom_site_aniso_U_13
_atom_site_aniso_U_23
P1 0.0323(2) 0.02413(19) 0.0242(3) -0.00438(15) -0.00554(16) -0.00742(17)
P2 0.0424(3) 0.0261(2) 0.0331(3) -0.01066(18) -0.00606(19) -0.00695(18)
P3 0.02392(19) 0.02455(19) 0.0230(2) -0.00370(14) -0.00012(15) -0.01047(16)
P4 0.0453(3) 0.0278(2) 0.0319(3) -0.01309(18) -0.00286(19) -0.00991(19)
N1 0.0261(7) 0.0327(7) 0.0366(8) -0.0007(6) 0.0004(6) -0.0147(7)
N2 0.0305(7) 0.0245(6) 0.0256(7) -0.0043(5) -0.0046(6) -0.0088(6)
N3 0.0258(7) 0.0246(7) 0.0378(8) -0.0029(5) 0.0069(6) -0.0117(6)
N4 0.0282(7) 0.0241(6) 0.0243(7) -0.0036(5) -0.0017(5) -0.0104(6)
C1 0.0265(8) 0.0294(8) 0.0402(10) -0.0024(6) 0.0012(7) -0.0158(8)
C2 0.0337(9) 0.0334(9) 0.0526(12) -0.0047(7) -0.0016(8) -0.0214(9)
C3 0.0378(10) 0.0377(10) 0.0692(14) -0.0138(8) 0.0074(9) -0.0250(10)
C4 0.0433(10) 0.0394(10) 0.0590(13) -0.0133(8) 0.0193(10) -0.0218(10)
C5 0.0434(10) 0.0455(11) 0.0437(11) -0.0082(8) 0.0096(9) -0.0233(9)
C6 0.0316(9) 0.0418(10) 0.0423(10) -0.0077(7) 0.0054(8) -0.0229(9)
C7 0.0483(12) 0.0834(16) 0.0482(12) -0.0323(12) 0.0131(10) -0.0391(12)
C8 0.145(3) 0.0697(17) 0.0730(19) -0.068(2) -0.0360(19) -0.0049(15)
C9 0.0558(14) 0.0775(16) 0.0679(16) -0.0068(12) -0.0110(12) -0.0450(14)
C10 0.0495(12) 0.0502(12) 0.0581(13) -0.0152(9) -0.0065(10) -0.0279(11)
C11 0.0644(17) 0.112(3) 0.102(3) -0.0190(16) -0.0226(16) -0.061(2)
C12 0.116(3) 0.0615(16) 0.083(2) -0.0136(16) -0.0019(18) -0.0493(15)
C13 0.0314(8) 0.0306(8) 0.0340(9) -0.0002(7) -0.0081(7) -0.0180(7)
C14 0.0365(10) 0.0444(11) 0.0551(13) 0.0087(8) -0.0092(9) -0.0248(10)
C15 0.0588(15) 0.0442(12) 0.0818(18) 0.0170(11) -0.0138(13) -0.0169(13)
C16 0.0564(12) 0.0317(9) 0.0425(12) 0.0082(9) -0.0122(9) -0.0084(9)
C17 0.0376(9) 0.0252(8) 0.0311(9) 0.0020(7) -0.0097(7) -0.0117(7)
C18 0.0486(11) 0.0330(9) 0.0310(10) -0.0152(8) -0.0017(8) -0.0052(8)
C19 0.0447(11) 0.0561(12) 0.0449(12) -0.0241(10) 0.0050(9) -0.0142(10)
C20 0.0753(16) 0.0492(12) 0.0353(12) -0.0249(11) -0.0037(11) 0.0019(10)
C21 0.0378(9) 0.0412(10) 0.0306(9) -0.0046(8) -0.0064(7) -0.0180(8)
C22 0.0461(11) 0.0648(13) 0.0481(12) -0.0051(10) -0.0005(9) -0.0379(11)
C23 0.0549(13) 0.0755(15) 0.0673(15) -0.0284(12) 0.0091(11) -0.0522(13)
C24 0.0232(7) 0.0259(7) 0.0259(8) -0.0053(6) -0.0019(6) -0.0089(7)
C25 0.0382(9) 0.0260(8) 0.0303(9) -0.0090(7) -0.0046(7) -0.0081(7)
C26 0.0460(10) 0.0386(9) 0.0382(10) -0.0163(8) -0.0037(8) -0.0189(8)
C27 0.0455(10) 0.0475(11) 0.0315(10) -0.0127(9) -0.0094(8) -0.0159(9)
C28 0.0409(9) 0.0329(9) 0.0262(9) -0.0067(7) -0.0082(7) -0.0055(7)
C29 0.0290(8) 0.0258(8) 0.0257(8) -0.0062(6) -0.0026(6) -0.0075(7)
C30 0.0567(12) 0.0355(9) 0.0397(11) -0.0051(9) -0.0020(9) -0.0196(9)
C31 0.0659(14) 0.0572(13) 0.0427(12) -0.0041(11) 0.0039(10) -0.0255(11)
C32 0.0494(12) 0.0567(13) 0.0529(13) 0.0058(10) -0.0049(10) -0.0260(11)
C33 0.0592(12) 0.0284(9) 0.0394(11) -0.0136(8) 0.0020(9) -0.0044(8)
C34 0.0642(15) 0.0502(13) 0.0644(15) -0.0252(11) 0.0240(12) -0.0148(11)
C35 0.116(3) 0.0341(11) 0.0635(16) -0.0324(13) 0.0103(15) -0.0090(11)
C36 0.0240(7) 0.0253(7) 0.0336(9) -0.0040(6) 0.0023(6) -0.0103(7)
C37 0.0270(8) 0.0272(8) 0.0380(9) -0.0055(6) 0.0033(7) -0.0137(7)
C38 0.0347(9) 0.0346(9) 0.0388(10) -0.0087(7) 0.0087(7) -0.0172(8)
C39 0.0344(9) 0.0348(9) 0.0426(10) -0.0115(7) 0.0115(8) -0.0136(8)
C40 0.0340(9) 0.0299(8) 0.0496(11) -0.0114(7) 0.0047(8) -0.0159(8)
C41 0.0293(8) 0.0267(8) 0.0379(10) -0.0046(6) -0.0006(7) -0.0135(7)
C42 0.0377(10) 0.0471(11) 0.0527(12) -0.0114(8) 0.0024(8) -0.0309(10)
C43 0.098(3) 0.106(3) 0.087(3) 0.0060(19) -0.0320(18) -0.066(2)
C44 0.127(3) 0.0730(19) 0.115(3) -0.0384(19) 0.038(3) -0.0689(19)
C45 0.0314(8) 0.0379(9) 0.0471(11) -0.0127(7) 0.0081(8) -0.0242(8)
C46 0.0392(10) 0.0395(10) 0.0657(13) -0.0127(8) 0.0066(9) -0.0299(10)
C47 0.0401(11) 0.0541(12) 0.0677(14) -0.0099(9) -0.0047(10) -0.0336(11)
C48 0.0254(7) 0.0280(8) 0.0290(8) -0.0028(6) -0.0006(6) -0.0150(7)
C49 0.0293(8) 0.0353(9) 0.0410(10) 0.0026(7) 0.0019(7) -0.0141(8)
C50 0.0390(10) 0.0355(9) 0.0367(10) 0.0058(8) 0.0018(8) -0.0078(8)
C51 0.0352(9) 0.0295(8) 0.0283(9) 0.0010(7) -0.0001(7) -0.0076(7)
C52 0.0265(7) 0.0255(7) 0.0255(8) -0.0013(6) -0.0019(6) -0.0114(7)
C53 0.0305(8) 0.0326(8) 0.0333(9) -0.0095(7) 0.0048(7) -0.0151(7)
C54 0.0282(8) 0.0483(11) 0.0439(11) -0.0110(8) 0.0040(8) -0.0198(9)
C55 0.0438(10) 0.0396(10) 0.0344(10) -0.0139(8) 0.0096(8) -0.0096(8)
C56 0.0334(8) 0.0358(9) 0.0274(9) -0.0052(7) -0.0004(7) -0.0169(7)
C57 0.0484(11) 0.0483(11) 0.0403(11) 0.0002(9) -0.0009(9) -0.0299(9)
C58 0.0524(12) 0.0765(15) 0.0630(14) -0.0311(11) 0.0117(10) -0.0515(13)
C59 0.0215(7) 0.0267(7) 0.0265(8) -0.0041(6) -0.0003(6) -0.0118(7)
C60 0.0362(9) 0.0262(8) 0.0294(9) -0.0082(7) -0.0014(7) -0.0112(7)
C61 0.0408(9) 0.0376(9) 0.0362(10) -0.0138(8) -0.0002(8) -0.0204(8)
C62 0.0414(10) 0.0445(10) 0.0304(9) -0.0118(8) -0.0053(8) -0.0171(8)
C63 0.0394(9) 0.0325(8) 0.0261(9) -0.0065(7) -0.0065(7) -0.0076(7)
C64 0.0291(8) 0.0264(8) 0.0277(9) -0.0062(6) -0.0016(6) -0.0100(7)
C65 0.0722(14) 0.0371(10) 0.0407(11) -0.0253(10) 0.0073(10) -0.0097(9)
C66 0.0780(17) 0.0673(16) 0.0668(16) -0.0384(14) 0.0305(14) -0.0237(13)
C67 0.142(3) 0.0477(14) 0.0655(17) -0.0526(17) 0.0207(17) -0.0165(13)
C68 0.0577(12) 0.0310(9) 0.0389(11) -0.0017(8) -0.0058(9) -0.0159(8)
C69 0.0598(14) 0.0566(13) 0.0566(14) 0.0121(11) -0.0155(11) -0.0281(12)
C70 0.0602(13) 0.0495(12) 0.0453(12) 0.0004(10) 0.0025(10) -0.0175(10)

loop_
_atom_type_symbol
_atom_type_description
_atom_type_scat_dispersion_real
_atom_type_scat_dispersion_imag
_atom_type_scat_source
C C 0.0033 0.0016
;
International Tables for Crystallography
(1992, Vol. C, Tables 4.2.6.8 and 6.1.1.4)
;
H H 0.0000 0.0000
;
International Tables for Crystallography
(1992, Vol. C, Table 6.1.1.4)
;
N N 0.0061 0.0033
;
International Tables for Crystallography
(1992, Vol. C, Tables 4.2.6.8 and 6.1.1.4)
;
P P 0.1023 0.0942
;
International Tables for Crystallography
(1992, Vol. C, Tables 4.2.6.8 and 6.1.1.4)
;

loop_
_geom_angle_atom_site_label_1
_geom_angle_atom_site_label_2
_geom_angle_atom_site_label_3
_geom_angle
_geom_angle_publ_flag
N2 P1 C17 113.82(7) yes
N2 P1 C18 116.24(9) yes
N2 P1 C21 105.49(9) yes
C17 P1 C18 106.84(9) yes
C17 P1 C21 106.48(9) yes
C18 P1 C21 107.39(9) yes
C29 P2 C30 102.31(10) yes
C29 P2 C33 102.76(10) yes
C30 P2 C33 101.32(9) yes
N4 P3 C52 113.50(7) yes
N4 P3 C53 116.45(8) yes
N4 P3 C56 106.22(8) yes
C52 P3 C53 106.04(8) yes
C52 P3 C56 107.19(9) yes
C53 P3 C56 106.92(9) yes
C64 P4 C65 102.48(11) yes
C64 P4 C68 101.91(10) yes
C65 P4 C68 101.81(9) yes
C1 N1 C13 124.63(13) yes
P1 N2 C24 128.13(13) yes
C36 N3 C48 125.32(13) yes
P3 N4 C59 126.72(13) yes
N1 C1 C2 119.40(19) yes
N1 C1 C6 119.28(18) yes
C2 C1 C6 121.29(16) yes
C1 C2 C3 118.0(3) yes
C1 C2 C10 121.81(17) yes
C3 C2 C10 120.2(2) yes
C2 C3 C4 121.3(3) yes
C3 C4 C5 120.36(19) yes
C4 C5 C6 120.8(3) yes
C1 C6 C5 118.3(2) yes
C1 C6 C7 121.50(16) yes
C5 C6 C7 120.2(2) yes
C6 C7 C8 109.8(2) yes
C6 C7 C9 114.75(19) yes
C8 C7 C9 108.8(3) yes
C2 C10 C11 111.5(3) yes
C2 C10 C12 110.76(19) yes
C11 C10 C12 111.6(3) yes
N1 C13 C14 120.25(15) yes
N1 C13 C17 128.20(15) yes
C14 C13 C17 111.44(13) yes
C13 C14 C15 103.05(16) yes
C14 C15 C16 107.12(18) yes
C15 C16 C17 103.35(16) yes
P1 C17 C13 124.24(11) yes
P1 C17 C16 124.90(13) yes
C13 C17 C16 110.08(15) yes
P1 C18 C19 110.96(13) yes
P1 C18 C20 115.45(18) yes
C19 C18 C20 110.34(17) yes
P1 C21 C22 112.16(16) yes
P1 C21 C23 110.10(16) yes
C22 C21 C23 110.5(2) yes
N2 C24 C25 124.32(13) yes
N2 C24 C29 118.06(18) yes
C25 C24 C29 117.62(17) yes
C24 C25 C26 121.78(14) yes
C25 C26 C27 120.3(3) yes
C26 C27 C28 118.8(2) yes
C27 C28 C29 122.86(15) yes
P2 C29 C24 117.81(15) yes
P2 C29 C28 123.60(12) yes
C24 C29 C28 118.48(18) yes
P2 C30 C31 109.44(13) yes
P2 C30 C32 116.64(17) yes
C31 C30 C32 110.35(19) yes
P2 C33 C34 109.01(12) yes
P2 C33 C35 108.81(17) yes
C34 C33 C35 110.4(3) yes
N3 C36 C37 120.60(17) yes
N3 C36 C41 118.02(18) yes
C37 C36 C41 121.36(15) yes
C36 C37 C38 117.71(19) yes
C36 C37 C45 123.18(15) yes
C38 C37 C45 119.0(2) yes
C37 C38 C39 121.6(2) yes
C38 C39 C40 119.93(17) yes
C39 C40 C41 120.9(2) yes
C36 C41 C40 118.5(2) yes
C36 C41 C42 120.57(15) yes
C40 C41 C42 120.94(19) yes
C41 C42 C43 111.0(2) yes
C41 C42 C44 114.1(2) yes
C43 C42 C44 110.6(3) yes
C37 C45 C46 112.14(15) yes
C37 C45 C47 110.45(15) yes
C46 C45 C47 110.1(2) yes
N3 C48 C49 120.70(14) yes
N3 C48 C52 128.14(14) yes
C49 C48 C52 110.98(13) yes
C48 C49 C50 103.96(14) yes
C49 C50 C51 106.60(15) yes
C50 C51 C52 103.62(13) yes
P3 C52 C48 123.56(11) yes
P3 C52 C51 125.85(12) yes
C48 C52 C51 110.17(13) yes
P3 C53 C54 111.11(12) yes
P3 C53 C55 114.92(15) yes
C54 C53 C55 111.20(14) yes
P3 C56 C57 112.60(15) yes
P3 C56 C58 110.73(15) yes
C57 C56 C58 110.00(18) yes
N4 C59 C60 124.48(12) yes
N4 C59 C64 117.99(17) yes
C60 C59 C64 117.53(17) yes
C59 C60 C61 121.67(14) yes
C60 C61 C62 120.4(2) yes
C61 C62 C63 118.9(2) yes
C62 C63 C64 122.27(15) yes
P4 C64 C59 117.21(15) yes
P4 C64 C63 123.68(12) yes
C59 C64 C63 119.07(18) yes
P4 C65 C66 109.09(13) yes
P4 C65 C67 109.46(19) yes
C66 C65 C67 110.8(3) yes
P4 C68 C69 115.99(17) yes
P4 C68 C70 110.45(12) yes
C69 C68 C70 110.0(2) yes
C1 N1 H1 117.690 no
C13 N1 H1 117.685 no
C36 N3 H3 117.336 no
C48 N3 H3 117.346 no
C2 C3 H3A 119.362 no
C4 C3 H3A 119.344 no
C3 C4 H4A 119.833 no
C5 C4 H4A 119.806 no
C4 C5 H5 119.615 no
C6 C5 H5 119.609 no
C6 C7 H7 107.741 no
C8 C7 H7 107.742 no
C9 C7 H7 107.749 no
C7 C8 H8A 109.474 no
C7 C8 H8B 109.479 no
C7 C8 H8C 109.470 no
H8A C8 H8B 109.464 no
H8A C8 H8C 109.463 no
H8B C8 H8C 109.477 no
C7 C9 H9A 109.469 no
C7 C9 H9B 109.470 no
C7 C9 H9C 109.469 no
H9A C9 H9B 109.474 no
H9A C9 H9C 109.478 no
H9B C9 H9C 109.468 no
C2 C10 H10 107.579 no
C11 C10 H10 107.576 no
C12 C10 H10 107.586 no
C10 C11 H11A 109.468 no
C10 C11 H11B 109.463 no
C10 C11 H11C 109.470 no
H11A C11 H11B 109.475 no
H11A C11 H11C 109.480 no
H11B C11 H11C 109.471 no
C10 C12 H12A 109.478 no
C10 C12 H12B 109.476 no
C10 C12 H12C 109.474 no
H12A C12 H12B 109.471 no
H12A C12 H12C 109.472 no
H12B C12 H12C 109.456 no
C13 C14 H14A 111.159 no
C13 C14 H14B 111.155 no
C15 C14 H14A 111.155 no
C15 C14 H14B 111.147 no
H14A C14 H14B 109.093 no
C14 C15 H15A 110.288 no
C14 C15 H15B 110.295 no
C16 C15 H15A 110.295 no
C16 C15 H15B 110.297 no
H15A C15 H15B 108.551 no
C15 C16 H16A 111.093 no
C15 C16 H16B 111.097 no
C17 C16 H16A 111.087 no
C17 C16 H16B 111.092 no
H16A C16 H16B 109.056 no
P1 C18 H18 106.512 no
C19 C18 H18 106.505 no
C20 C18 H18 106.515 no
C18 C19 H19A 109.464 no
C18 C19 H19B 109.478 no
C18 C19 H19C 109.474 no
H19A C19 H19B 109.467 no
H19A C19 H19C 109.462 no
H19B C19 H19C 109.482 no
C18 C20 H20A 109.461 no
C18 C20 H20B 109.475 no
C18 C20 H20C 109.470 no
H20A C20 H20B 109.482 no
H20A C20 H20C 109.466 no
H20B C20 H20C 109.474 no
P1 C21 H21 107.980 no
C22 C21 H21 107.990 no
C23 C21 H21 107.989 no
C21 C22 H22A 109.467 no
C21 C22 H22B 109.472 no
C21 C22 H22C 109.477 no
H22A C22 H22B 109.470 no
H22A C22 H22C 109.474 no
H22B C22 H22C 109.467 no
C21 C23 H23A 109.463 no
C21 C23 H23B 109.474 no
C21 C23 H23C 109.479 no
H23A C23 H23B 109.462 no
H23A C23 H23C 109.469 no
H23B C23 H23C 109.480 no
C24 C25 H25 119.110 no
C26 C25 H25 119.113 no
C25 C26 H26 119.816 no
C27 C26 H26 119.839 no
C26 C27 H27 120.616 no
C28 C27 H27 120.632 no
C27 C28 H28 118.572 no
C29 C28 H28 118.564 no
P2 C30 H30 106.619 no
C31 C30 H30 106.627 no
C32 C30 H30 106.609 no
C30 C31 H31A 109.469 no
C30 C31 H31B 109.472 no
C30 C31 H31C 109.471 no
H31A C31 H31B 109.471 no
H31A C31 H31C 109.474 no
H31B C31 H31C 109.471 no
C30 C32 H32A 109.470 no
C30 C32 H32B 109.465 no
C30 C32 H32C 109.479 no
H32A C32 H32B 109.468 no
H32A C32 H32C 109.477 no
H32B C32 H32C 109.468 no
P2 C33 H33 109.528 no
C34 C33 H33 109.527 no
C35 C33 H33 109.526 no
C33 C34 H34A 109.480 no
C33 C34 H34B 109.475 no
C33 C34 H34C 109.472 no
H34A C34 H34B 109.472 no
H34A C34 H34C 109.465 no
H34B C34 H34C 109.464 no
C33 C35 H35A 109.472 no
C33 C35 H35B 109.466 no
C33 C35 H35C 109.470 no
H35A C35 H35B 109.478 no
H35A C35 H35C 109.478 no
H35B C35 H35C 109.463 no
C37 C38 H38 119.188 no
C39 C38 H38 119.187 no
C38 C39 H39 120.043 no
C40 C39 H39 120.027 no
C39 C40 H40 119.544 no
C41 C40 H40 119.547 no
C41 C42 H42 106.933 no
C43 C42 H42 106.928 no
C44 C42 H42 106.931 no
C42 C43 H43A 109.475 no
C42 C43 H43B 109.475 no
C42 C43 H43C 109.468 no
H43A C43 H43B 109.470 no
H43A C43 H43C 109.465 no
H43B C43 H43C 109.474 no
C42 C44 H44A 109.464 no
C42 C44 H44B 109.476 no
C42 C44 H44C 109.477 no
H44A C44 H44B 109.472 no
H44A C44 H44C 109.467 no
H44B C44 H44C 109.472 no
C37 C45 H45 107.993 no
C46 C45 H45 108.007 no
C47 C45 H45 108.010 no
C45 C46 H46A 109.470 no
C45 C46 H46B 109.473 no
C45 C46 H46C 109.467 no
H46A C46 H46B 109.477 no
H46A C46 H46C 109.467 no
H46B C46 H46C 109.473 no
C45 C47 H47A 109.479 no
C45 C47 H47B 109.475 no
C45 C47 H47C 109.468 no
H47A C47 H47B 109.476 no
H47A C47 H47C 109.471 no
H47B C47 H47C 109.457 no
C48 C49 H49A 110.966 no
C48 C49 H49B 110.971 no
C50 C49 H49A 110.954 no
C50 C49 H49B 110.967 no
H49A C49 H49B 108.976 no
C49 C50 H50A 110.401 no
C49 C50 H50B 110.416 no
C51 C50 H50A 110.404 no
C51 C50 H50B 110.406 no
H50A C50 H50B 108.610 no
C50 C51 H51A 111.038 no
C50 C51 H51B 111.035 no
C52 C51 H51A 111.032 no
C52 C51 H51B 111.032 no
H51A C51 H51B 109.025 no
P3 C53 H53 106.337 no
C54 C53 H53 106.335 no
C55 C53 H53 106.336 no
C53 C54 H54A 109.470 no
C53 C54 H54B 109.476 no
C53 C54 H54C 109.477 no
H54A C54 H54B 109.469 no
H54A C54 H54C 109.465 no
H54B C54 H54C 109.470 no
C53 C55 H55A 109.473 no
C53 C55 H55B 109.472 no
C53 C55 H55C 109.468 no
H55A C55 H55B 109.470 no
H55A C55 H55C 109.469 no
H55B C55 H55C 109.475 no
P3 C56 H56 107.766 no
C57 C56 H56 107.774 no
C58 C56 H56 107.776 no
C56 C57 H57A 109.477 no
C56 C57 H57B 109.468 no
C56 C57 H57C 109.474 no
H57A C57 H57B 109.477 no
H57A C57 H57C 109.465 no
H57B C57 H57C 109.466 no
C56 C58 H58A 109.475 no
C56 C58 H58B 109.471 no
C56 C58 H58C 109.475 no
H58A C58 H58B 109.475 no
H58A C58 H58C 109.473 no
H58B C58 H58C 109.458 no
C59 C60 H60 119.165 no
C61 C60 H60 119.168 no
C60 C61 H61 119.820 no
C62 C61 H61 119.827 no
C61 C62 H62 120.548 no
C63 C62 H62 120.531 no
C62 C63 H63 118.871 no
C64 C63 H63 118.854 no
P4 C65 H65 109.167 no
C66 C65 H65 109.159 no
C67 C65 H65 109.169 no
C65 C66 H66A 109.469 no
C65 C66 H66B 109.473 no
C65 C66 H66C 109.473 no
H66A C66 H66B 109.472 no
H66A C66 H66C 109.472 no
H66B C66 H66C 109.469 no
C65 C67 H67A 109.474 no
C65 C67 H67B 109.466 no
C65 C67 H67C 109.478 no
H67A C67 H67B 109.470 no
H67A C67 H67C 109.464 no
H67B C67 H67C 109.475 no
P4 C68 H68 106.635 no
C69 C68 H68 106.636 no
C70 C68 H68 106.630 no
C68 C69 H69A 109.471 no
C68 C69 H69B 109.469 no
C68 C69 H69C 109.467 no
H69A C69 H69B 109.463 no
H69A C69 H69C 109.478 no
H69B C69 H69C 109.479 no
C68 C70 H70A 109.468 no
C68 C70 H70B 109.475 no
C68 C70 H70C 109.469 no
H70A C70 H70B 109.466 no
H70A C70 H70C 109.468 no
H70B C70 H70C 109.480 no

loop_
_geom_bond_atom_site_label_1
_geom_bond_atom_site_label_2
_geom_bond_distance
_geom_bond_publ_flag
P1 N2 1.5855(11) yes
P1 C17 1.7726(17) yes
P1 C18 1.848(2) yes
P1 C21 1.828(3) yes
P2 C29 1.839(3) yes
P2 C30 1.876(2) yes
P2 C33 1.8678(19) yes
P3 N4 1.5900(11) yes
P3 C52 1.7687(15) yes
P3 C53 1.8474(19) yes
P3 C56 1.830(3) yes
P4 C64 1.837(3) yes
P4 C65 1.865(2) yes
P4 C68 1.871(2) yes
N1 C1 1.434(2) yes
N1 C13 1.3609(19) yes
N2 C24 1.383(3) yes
N3 C36 1.437(2) yes
N3 C48 1.3570(18) yes
N4 C59 1.385(3) yes
C1 C2 1.402(3) yes
C1 C6 1.404(4) yes
C2 C3 1.398(3) yes
C2 C10 1.513(4) yes
C3 C4 1.369(4) yes
C4 C5 1.381(4) yes
C5 C6 1.396(3) yes
C6 C7 1.517(4) yes
C7 C8 1.516(4) yes
C7 C9 1.516(4) yes
C10 C11 1.536(4) yes
C10 C12 1.519(4) yes
C13 C14 1.514(3) yes
C13 C17 1.364(3) yes
C14 C15 1.515(3) yes
C15 C16 1.520(4) yes
C16 C17 1.524(3) yes
C18 C19 1.533(3) yes
C18 C20 1.538(3) yes
C21 C22 1.535(3) yes
C21 C23 1.529(4) yes
C24 C25 1.415(3) yes
C24 C29 1.4222(19) yes
C25 C26 1.385(3) yes
C26 C27 1.380(3) yes
C27 C28 1.383(4) yes
C28 C29 1.397(3) yes
C30 C31 1.514(3) yes
C30 C32 1.525(4) yes
C33 C34 1.528(4) yes
C33 C35 1.529(4) yes
C36 C37 1.399(3) yes
C36 C41 1.408(3) yes
C37 C38 1.396(3) yes
C37 C45 1.521(3) yes
C38 C39 1.382(4) yes
C39 C40 1.375(4) yes
C40 C41 1.394(3) yes
C41 C42 1.519(4) yes
C42 C43 1.491(4) yes
C42 C44 1.504(5) yes
C45 C46 1.533(3) yes
C45 C47 1.516(3) yes
C48 C49 1.511(2) yes
C48 C52 1.362(2) yes
C49 C50 1.499(3) yes
C50 C51 1.527(3) yes
C51 C52 1.517(2) yes
C53 C54 1.535(3) yes
C53 C55 1.531(3) yes
C56 C57 1.528(3) yes
C56 C58 1.531(4) yes
C59 C60 1.414(3) yes
C59 C64 1.4172(19) yes
C60 C61 1.385(3) yes
C61 C62 1.384(3) yes
C62 C63 1.382(4) yes
C63 C64 1.400(3) yes
C65 C66 1.532(4) yes
C65 C67 1.528(5) yes
C68 C69 1.526(4) yes
C68 C70 1.520(3) yes
N1 H1 0.880 no
N3 H3 0.880 no
C3 H3A 0.950 no
C4 H4A 0.950 no
C5 H5 0.950 no
C7 H7 1.000 no
C8 H8A 0.980 no
C8 H8B 0.980 no
C8 H8C 0.980 no
C9 H9A 0.980 no
C9 H9B 0.980 no
C9 H9C 0.980 no
C10 H10 1.000 no
C11 H11A 0.980 no
C11 H11B 0.980 no
C11 H11C 0.980 no
C12 H12A 0.980 no
C12 H12B 0.980 no
C12 H12C 0.980 no
C14 H14A 0.990 no
C14 H14B 0.990 no
C15 H15A 0.990 no
C15 H15B 0.990 no
C16 H16A 0.990 no
C16 H16B 0.990 no
C18 H18 1.000 no
C19 H19A 0.980 no
C19 H19B 0.980 no
C19 H19C 0.980 no
C20 H20A 0.980 no
C20 H20B 0.980 no
C20 H20C 0.980 no
C21 H21 1.000 no
C22 H22A 0.980 no
C22 H22B 0.980 no
C22 H22C 0.980 no
C23 H23A 0.980 no
C23 H23B 0.980 no
C23 H23C 0.980 no
C25 H25 0.950 no
C26 H26 0.950 no
C27 H27 0.950 no
C28 H28 0.950 no
C30 H30 1.000 no
C31 H31A 0.980 no
C31 H31B 0.980 no
C31 H31C 0.980 no
C32 H32A 0.980 no
C32 H32B 0.980 no
C32 H32C 0.980 no
C33 H33 1.000 no
C34 H34A 0.980 no
C34 H34B 0.980 no
C34 H34C 0.980 no
C35 H35A 0.980 no
C35 H35B 0.980 no
C35 H35C 0.980 no
C38 H38 0.950 no
C39 H39 0.950 no
C40 H40 0.950 no
C42 H42 1.000 no
C43 H43A 0.980 no
C43 H43B 0.980 no
C43 H43C 0.980 no
C44 H44A 0.980 no
C44 H44B 0.980 no
C44 H44C 0.980 no
C45 H45 1.000 no
C46 H46A 0.980 no
C46 H46B 0.980 no
C46 H46C 0.980 no
C47 H47A 0.980 no
C47 H47B 0.980 no
C47 H47C 0.980 no
C49 H49A 0.990 no
C49 H49B 0.990 no
C50 H50A 0.990 no
C50 H50B 0.990 no
C51 H51A 0.990 no
C51 H51B 0.990 no
C53 H53 1.000 no
C54 H54A 0.980 no
C54 H54B 0.980 no
C54 H54C 0.980 no
C55 H55A 0.980 no
C55 H55B 0.980 no
C55 H55C 0.980 no
C56 H56 1.000 no
C57 H57A 0.980 no
C57 H57B 0.980 no
C57 H57C 0.980 no
C58 H58A 0.980 no
C58 H58B 0.980 no
C58 H58C 0.980 no
C60 H60 0.950 no
C61 H61 0.950 no
C62 H62 0.950 no
C63 H63 0.950 no
C65 H65 1.000 no
C66 H66A 0.980 no
C66 H66B 0.980 no
C66 H66C 0.980 no
C67 H67A 0.980 no
C67 H67B 0.980 no
C67 H67C 0.980 no
C68 H68 1.000 no
C69 H69A 0.980 no
C69 H69B 0.980 no
C69 H69C 0.980 no
C70 H70A 0.980 no
C70 H70B 0.980 no
C70 H70C 0.980 no

loop_
_geom_contact_atom_site_label_1
_geom_contact_atom_site_label_2
_geom_contact_distance
_geom_contact_publ_flag
_geom_contact_site_symmetry_2
P1 N1 3.2306(15) no .
P1 C25 3.164(2) no .
P2 N2 2.9641(12) no .
P3 N3 3.2051(14) no .
P3 C60 3.142(2) no .
P4 N4 2.9409(12) no .
N1 N2 3.0059(19) no .
N1 C7 2.900(4) no .
N1 C8 3.523(5) no .
N1 C10 2.905(4) no .
N1 C24 3.274(2) no .
N2 C13 3.234(2) no .
N2 C19 3.171(3) no .
N2 C22 3.196(3) no .
N2 C23 3.181(4) no .
N2 C31 3.499(3) no .
N3 N4 2.9902(18) no .
N3 C42 2.857(3) no .
N3 C43 3.399(5) no .
N3 C45 2.963(3) no .
N3 C58 3.588(4) no .
N3 C59 3.256(2) no .
N4 C48 3.2188(18) no .
N4 C54 3.177(3) no .
N4 C57 3.211(3) no .
N4 C58 3.226(4) no .
N4 C70 3.429(3) no .
C1 C4 2.768(3) no .
C1 C8 3.320(5) no .
C1 C12 3.459(5) no .
C1 C14 2.948(3) no .
C2 C5 2.794(4) no .
C2 C13 3.315(3) no .
C2 C14 3.466(3) no .
C3 C6 2.788(4) no .
C3 C11 2.995(5) no .
C3 C12 3.197(5) no .
C5 C8 3.307(4) no .
C5 C9 2.953(4) no .
C6 C13 3.373(3) no .
C7 C13 3.563(3) no .
C10 C13 3.481(4) no .
C13 C23 3.556(4) no .
C16 C18 3.375(3) no .
C16 C20 3.489(4) no .
C17 C20 3.597(3) no .
C17 C23 3.245(4) no .
C17 C24 3.523(2) no .
C18 C22 3.422(4) no .
C18 C24 3.549(2) no .
C18 C25 3.457(3) no .
C19 C22 3.549(5) no .
C19 C24 3.546(3) no .
C19 C25 3.502(3) no .
C20 C21 3.224(4) no .
C24 C27 2.827(3) no .
C25 C28 2.746(2) no .
C26 C29 2.806(4) no .
C28 C32 3.453(4) no .
C28 C33 3.157(4) no .
C28 C34 3.455(4) no .
C29 C31 3.343(4) no .
C29 C32 3.329(3) no .
C29 C34 3.318(3) no .
C30 C35 3.286(4) no .
C32 C33 3.247(4) no .
C36 C39 2.772(3) no .
C36 C43 3.277(5) no .
C36 C47 3.525(4) no .
C36 C49 2.972(2) no .
C37 C40 2.800(3) no .
C37 C48 3.204(3) no .
C37 C49 3.379(3) no .
C38 C41 2.781(4) no .
C38 C46 3.041(3) no .
C38 C47 3.104(4) no .
C40 C43 3.356(4) no .
C40 C44 2.940(5) no .
C41 C48 3.495(3) no .
C45 C48 3.284(3) no .
C45 C49 3.463(3) no .
C47 C61 3.510(3) no .
C47 C62 3.593(3) no .
C48 C58 3.557(4) no .
C51 C53 3.332(3) no .
C51 C55 3.476(3) no .
C52 C55 3.575(3) no .
C52 C58 3.268(4) no .
C52 C59 3.4700(19) no .
C52 C60 3.566(3) no .
C53 C57 3.432(4) no .
C53 C59 3.552(2) no .
C53 C60 3.468(3) no .
C54 C57 3.592(4) no .
C54 C59 3.562(3) no .
C54 C60 3.549(3) no .
C55 C56 3.191(3) no .
C59 C62 2.828(3) no .
C60 C63 2.753(2) no .
C61 C64 2.799(3) no .
C63 C65 3.143(4) no .
C63 C66 3.450(4) no .
C63 C69 3.400(4) no .
C64 C66 3.324(4) no .
C64 C69 3.253(3) no .
C64 C70 3.405(4) no .
C65 C69 3.285(4) no .
C67 C68 3.286(4) no .
C4 C15 3.548(4) no 2_856
C15 C4 3.548(4) no 2_856
C38 C49 3.493(3) no 2_767
C38 C50 3.556(3) no 2_767
C39 C50 3.565(3) no 2_767
C49 C38 3.493(3) no 2_767
C50 C38 3.556(3) no 2_767
C50 C39 3.565(3) no 2_767
P1 H1 2.8775 no .
P1 H16A 3.1864 no .
P1 H16B 3.1501 no .
P1 H19A 3.0095 no .
P1 H19C 2.8572 no .
P1 H20B 3.0801 no .
P1 H20C 2.9770 no .
P1 H22A 2.9653 no .
P1 H22C 2.9216 no .
P1 H23B 2.9295 no .
P1 H23C 2.8614 no .
P1 H25 2.8473 no .
P2 H1 3.2673 no .
P2 H28 2.9542 no .
P2 H31A 2.9827 no .
P2 H31C 2.8272 no .
P2 H32B 3.0985 no .
P2 H32C 3.0241 no .
P2 H34A 2.8996 no .
P2 H34C 2.9003 no .
P2 H35B 2.8949 no .
P2 H35C 2.8979 no .
P3 H3 2.8441 no .
P3 H51A 3.2006 no .
P3 H51B 3.1478 no .
P3 H54A 2.8358 no .
P3 H54C 3.0446 no .
P3 H55A 2.9043 no .
P3 H55B 3.1280 no .
P3 H57B 2.9749 no .
P3 H57C 2.9206 no .
P3 H58A 2.9508 no .
P3 H58C 2.8750 no .
P3 H60 2.8206 no .
P4 H3 3.3282 no .
P4 H63 2.9616 no .
P4 H66B 2.9259 no .
P4 H66C 2.8813 no .
P4 H67A 2.9177 no .
P4 H67C 2.8971 no .
P4 H69A 3.0888 no .
P4 H69C 3.0021 no .
P4 H70A 2.9088 no .
P4 H70B 2.9424 no .
N1 H7 2.4848 no .
N1 H8A 3.0769 no .
N1 H10 2.4225 no .
N1 H12A 3.3987 no .
N1 H14A 2.8439 no .
N1 H14B 2.7169 no .
N1 H23B 3.4302 no .
N1 H23C 3.1084 no .
N2 H1 2.3052 no .
N2 H18 3.2977 no .
N2 H19A 3.3359 no .
N2 H19C 2.7545 no .
N2 H21 3.5633 no .
N2 H22A 2.8437 no .
N2 H22C 3.4598 no .
N2 H23B 2.8281 no .
N2 H23C 3.4364 no .
N2 H25 2.6752 no .
N2 H31A 3.1012 no .
N2 H31C 3.1707 no .
N3 H42 2.4464 no .
N3 H43A 2.9184 no .
N3 H45 2.4834 no .
N3 H49A 2.8380 no .
N3 H49B 2.7171 no .
N3 H58A 3.3643 no .
N3 H58C 3.0510 no .
N4 H3 2.3053 no .
N4 H53 3.3066 no .
N4 H54A 2.7286 no .
N4 H54C 3.3850 no .
N4 H56 3.5771 no .
N4 H57B 2.8667 no .
N4 H57C 3.4586 no .
N4 H58A 2.8855 no .
N4 H58C 3.4789 no .
N4 H60 2.6810 no .
N4 H70A 2.8246 no .
N4 H70B 3.3468 no .
C1 H3A 3.2600 no .
C1 H5 3.2645 no .
C1 H7 2.6205 no .
C1 H8A 3.0890 no .
C1 H10 2.5803 no .
C1 H12A 3.2975 no .
C1 H14A 3.1135 no .
C1 H14B 2.7636 no .
C1 H34A 3.3757 no .
C2 H1 2.9347 no .
C2 H4A 3.2664 no .
C2 H11A 3.3577 no .
C2 H11B 2.7488 no .
C2 H11C 2.6854 no .
C2 H12A 2.6875 no .
C2 H12B 2.6883 no .
C2 H12C 3.3389 no .
C2 H14A 3.2100 no .
C2 H14B 3.3708 no .
C3 H5 3.2398 no .
C3 H10 3.3095 no .
C3 H11B 2.7535 no .
C3 H11C 3.1507 no .
C3 H12A 3.5157 no .
C3 H12B 2.9357 no .
C5 H3A 3.2398 no .
C5 H7 3.2842 no .
C5 H8B 3.0893 no .
C5 H9A 2.7192 no .
C5 H9B 3.0750 no .
C6 H1 2.8871 no .
C6 H4A 3.2693 no .
C6 H8A 2.6639 no .
C6 H8B 2.6760 no .
C6 H8C 3.3291 no .
C6 H9A 2.7636 no .
C6 H9B 2.7575 no .
C6 H9C 3.3821 no .
C6 H14B 3.2101 no .
C6 H34A 3.4423 no .
C6 H34C 3.2309 no .
C7 H1 3.1805 no .
C7 H5 2.6731 no .
C7 H14B 3.5584 no .
C7 H34C 3.2876 no .
C8 H5 3.3594 no .
C8 H9A 2.6729 no .
C8 H9B 3.3160 no .
C8 H9C 2.6271 no .
C8 H14B 3.0128 no .
C9 H5 2.6349 no .
C9 H8A 3.3149 no .
C9 H8B 2.6926 no .
C9 H8C 2.6086 no .
C9 H34C 3.1271 no .
C10 H1 3.2522 no .
C10 H3A 2.6682 no .
C10 H14A 3.0904 no .
C10 H23C 3.2865 no .
C11 H3A 2.7512 no .
C11 H12A 3.3668 no .
C11 H12B 2.7541 no .
C11 H12C 2.6831 no .
C11 H14A 3.2324 no .
C12 H3A 3.1587 no .
C12 H11A 2.7211 no .
C12 H11B 2.7222 no .
C12 H11C 3.3650 no .
C12 H23B 3.5850 no .
C13 H7 3.1492 no .
C13 H8A 2.8887 no .
C13 H10 2.7474 no .
C13 H15A 3.1668 no .
C13 H15B 2.8767 no .
C13 H16A 2.9477 no .
C13 H16B 3.0966 no .
C13 H23C 2.8725 no .
C14 H1 3.2782 no .
C14 H8A 2.8076 no .
C14 H10 3.0621 no .
C14 H11C 3.4888 no .
C14 H16A 2.9516 no .
C14 H16B 3.2249 no .
C15 H8A 3.4048 no .
C16 H14A 2.9475 no .
C16 H14B 3.2280 no .
C16 H18 3.1969 no .
C16 H20C 2.7648 no .
C16 H21 3.3764 no .
C16 H23C 3.5668 no .
C17 H1 2.6306 no .
C17 H14A 2.9463 no .
C17 H14B 3.1133 no .
C17 H15A 3.1806 no .
C17 H15B 2.8970 no .
C17 H18 2.8836 no .
C17 H20C 3.2204 no .
C17 H21 3.0197 no .
C17 H23B 3.5844 no .
C17 H23C 2.7687 no .
C17 H25 3.1956 no .
C18 H16B 3.0360 no .
C18 H21 3.0497 no .
C18 H22C 2.9723 no .
C18 H25 2.8298 no .
C19 H20A 2.7081 no .
C19 H20B 2.7093 no .
C19 H20C 3.3646 no .
C19 H22C 2.8906 no .
C19 H25 3.1335 no .
C20 H16A 3.4051 no .
C20 H16B 3.0566 no .
C20 H19A 2.7071 no .
C20 H19B 2.7080 no .
C20 H19C 3.3655 no .
C20 H21 2.8369 no .
C20 H22C 3.0581 no .
C21 H16A 3.4196 no .
C21 H19A 3.4390 no .
C21 H20B 2.9038 no .
C21 H20C 3.2667 no .
C22 H19A 2.9058 no .
C22 H20B 3.0124 no .
C22 H23A 2.7023 no .
C22 H23B 2.7070 no .
C22 H23C 3.3617 no .
C22 H31C 3.1782 no .
C23 H1 3.3344 no .
C23 H10 3.1194 no .
C23 H22A 2.7099 no .
C23 H22B 2.7025 no .
C23 H22C 3.3605 no .
C24 H1 2.6116 no .
C24 H7 2.9668 no .
C24 H19C 2.8100 no .
C24 H26 3.2986 no .
C24 H28 3.2774 no .
C24 H31A 3.1500 no .
C25 H1 3.4166 no .
C25 H7 2.8114 no .
C25 H18 3.1386 no .
C25 H19C 2.7515 no .
C25 H27 3.2593 no .
C26 H7 3.0299 no .
C26 H9C 3.3593 no .
C26 H28 3.2304 no .
C27 H7 3.3407 no .
C27 H9B 3.4712 no .
C27 H9C 3.2501 no .
C27 H25 3.2494 no .
C28 H7 3.3920 no .
C28 H9B 3.4437 no .
C28 H26 3.2388 no .
C28 H32B 2.8599 no .
C28 H32C 3.4931 no .
C28 H33 2.8248 no .
C28 H34C 2.8269 no .
C29 H1 3.0826 no .
C29 H7 3.2255 no .
C29 H25 3.2855 no .
C29 H27 3.2949 no .
C29 H31A 2.9641 no .
C29 H31C 3.5939 no .
C29 H32B 2.9462 no .
C29 H32C 3.5745 no .
C29 H33 2.9730 no .
C29 H34C 2.8614 no .
C30 H28 3.5306 no .
C30 H33 2.9679 no .
C30 H35C 2.8114 no .
C31 H22A 3.0485 no .
C31 H32A 2.6791 no .
C31 H32B 2.6909 no .
C31 H32C 3.3382 no .
C32 H28 3.1064 no .
C32 H31A 2.6858 no .
C32 H31B 2.6789 no .
C32 H31C 3.3403 no .
C32 H33 2.8206 no .
C32 H35C 3.2014 no .
C33 H28 2.7368 no .
C33 H30 3.0706 no .
C33 H32B 3.5782 no .
C33 H32C 2.7689 no .
C34 H9B 3.1904 no .
C34 H28 3.1725 no .
C34 H35A 2.7018 no .
C34 H35B 2.6985 no .
C34 H35C 3.3558 no .
C35 H30 2.9642 no .
C35 H32C 3.1784 no .
C35 H34A 2.6965 no .
C35 H34B 2.7036 no .
C35 H34C 3.3561 no .
C36 H38 3.2517 no .
C36 H40 3.2675 no .
C36 H42 2.6080 no .
C36 H43A 3.0400 no .
C36 H45 2.6089 no .
C36 H47A 3.3919 no .
C36 H49A 3.1463 no .
C36 H49B 2.7804 no .
C36 H66B 3.5793 no .
C37 H3 3.0493 no .
C37 H39 3.2784 no .
C37 H46A 2.7357 no .
C37 H46B 2.7242 no .
C37 H46C 3.3700 no .
C37 H47A 2.6813 no .
C37 H47B 2.6870 no .
C37 H47C 3.3398 no .
C37 H49B 2.7865 no .
C38 H40 3.2425 no .
C38 H45 3.3150 no .
C38 H46A 2.7636 no .
C38 H46B 3.2789 no .
C38 H47A 3.3959 no .
C38 H47B 2.8222 no .
C40 H38 3.2393 no .
C40 H42 3.2724 no .
C40 H43B 3.1541 no .
C40 H44B 2.7752 no .
C40 H44C 2.9684 no .
C41 H3 2.7596 no .
C41 H39 3.2649 no .
C41 H43A 2.6738 no .
C41 H43B 2.6683 no .
C41 H43C 3.3266 no .
C41 H44A 3.3657 no .
C41 H44B 2.7857 no .
C41 H44C 2.6934 no .
C41 H66B 3.3694 no .
C42 H3 2.9146 no .
C42 H40 2.6864 no .
C42 H58A 3.4115 no .
C42 H58C 3.3439 no .
C43 H40 3.4328 no .
C43 H44A 2.6600 no .
C43 H44B 2.6512 no .
C43 H44C 3.3046 no .
C43 H49A 3.2571 no .
C43 H58C 3.0540 no .
C44 H40 2.6250 no .
C44 H43A 3.3034 no .
C44 H43B 2.7134 no .
C44 H43C 2.5951 no .
C45 H3 3.5026 no .
C45 H38 2.6454 no .
C45 H49B 2.7894 no .
C46 H38 2.8209 no .
C46 H47A 3.3457 no .
C46 H47B 2.7155 no .
C46 H47C 2.6556 no .
C46 H49B 2.8439 no .
C47 H38 3.0026 no .
C47 H46A 2.7085 no .
C47 H46B 3.3430 no .
C47 H46C 2.6700 no .
C47 H66C 3.5083 no .
C48 H42 3.3781 no .
C48 H43A 3.0332 no .
C48 H45 2.5443 no .
C48 H50A 2.8811 no .
C48 H50B 3.1640 no .
C48 H51A 2.9496 no .
C48 H51B 3.0842 no .
C48 H58C 2.8812 no .
C48 H60 3.5564 no .
C49 H3 3.2713 no .
C49 H43A 3.0424 no .
C49 H45 2.9254 no .
C49 H46B 3.1096 no .
C49 H51A 2.9457 no .
C49 H51B 3.2056 no .
C51 H49A 2.9360 no .
C51 H49B 3.2141 no .
C51 H53 3.0979 no .
C51 H55A 2.7755 no .
C51 H56 3.4652 no .
C52 H3 2.6204 no .
C52 H45 3.3605 no .
C52 H49A 2.9323 no .
C52 H49B 3.1053 no .
C52 H50A 2.9105 no .
C52 H50B 3.1791 no .
C52 H53 2.8485 no .
C52 H55A 3.1720 no .
C52 H56 3.0376 no .
C52 H58C 2.7959 no .
C52 H60 3.0584 no .
C53 H51A 3.5824 no .
C53 H51B 2.9938 no .
C53 H56 3.0257 no .
C53 H57C 2.9836 no .
C53 H60 2.8587 no .
C54 H55A 3.3682 no .
C54 H55B 2.6683 no .
C54 H55C 2.7748 no .
C54 H57C 2.9263 no .
C54 H60 3.2129 no .
C55 H51A 3.3497 no .
C55 H51B 3.0854 no .
C55 H54A 3.3698 no .
C55 H54B 2.7471 no .
C55 H54C 2.6960 no .
C55 H56 2.7847 no .
C55 H57C 3.0630 no .
C56 H51A 3.5142 no .
C56 H54C 3.4863 no .
C56 H55A 3.1161 no .
C56 H55B 2.9646 no .
C57 H54C 2.9831 no .
C57 H55B 3.0530 no .
C57 H58A 2.6972 no .
C57 H58B 2.6901 no .
C57 H58C 3.3518 no .
C57 H70B 3.2259 no .
C58 H3 3.2081 no .
C58 H42 3.0060 no .
C58 H43A 3.4427 no .
C58 H43C 3.4843 no .
C58 H57A 2.6881 no .
C58 H57B 2.6974 no .
C58 H57C 3.3525 no .
C59 H3 2.6692 no .
C59 H47A 3.5511 no .
C59 H54A 2.8144 no .
C59 H61 3.2975 no .
C59 H63 3.2828 no .
C59 H70A 3.0304 no .
C60 H3 3.4777 no .
C60 H45 3.2753 no .
C60 H47A 3.3426 no .
C60 H53 3.1413 no .
C60 H54A 2.8216 no .
C60 H62 3.2626 no .
C61 H47A 3.0415 no .
C61 H47C 3.1420 no .
C61 H63 3.2366 no .
C62 H47A 2.9007 no .
C62 H47C 3.3895 no .
C62 H60 3.2541 no .
C63 H47A 3.0321 no .
C63 H61 3.2419 no .
C63 H65 2.7897 no .
C63 H66C 2.8290 no .
C63 H69A 2.8421 no .
C63 H69C 3.3645 no .
C64 H3 3.1687 no .
C64 H47A 3.3548 no .
C64 H60 3.2801 no .
C64 H62 3.2909 no .
C64 H65 2.9454 no .
C64 H66C 2.8542 no .
C64 H69A 2.8707 no .
C64 H69C 3.4578 no .
C64 H70A 2.9691 no .
C65 H63 2.7141 no .
C65 H68 3.0343 no .
C65 H69C 2.8034 no .
C66 H63 3.1415 no .
C66 H67A 2.7013 no .
C66 H67B 2.7143 no .
C66 H67C 3.3621 no .
C67 H66A 2.7244 no .
C67 H66B 2.6937 no .
C67 H66C 3.3609 no .
C67 H68 2.9227 no .
C67 H69C 3.2581 no .
C68 H63 3.5660 no .
C68 H65 2.9793 no .
C68 H67C 2.8050 no .
C69 H63 3.1157 no .
C69 H65 2.8681 no .
C69 H67C 3.2585 no .
C69 H70A 2.7685 no .
C69 H70B 3.3337 no .
C69 H70C 2.6012 no .
C70 H57B 2.9866 no .
C70 H69A 2.6872 no .
C70 H69B 2.6784 no .
C70 H69C 3.3401 no .
H1 H7 2.5562 no .
H1 H10 2.7568 no .
H1 H12A 3.1929 no .
H1 H14B 3.5694 no .
H1 H23B 2.9355 no .
H1 H23C 3.0208 no .
H1 H34A 3.4702 no .
H1 H34C 3.5493 no .
H3 H42 2.2492 no .
H3 H43A 3.3168 no .
H3 H45 2.9961 no .
H3 H49A 3.5920 no .
H3 H49B 3.5714 no .
H3 H58A 2.8074 no .
H3 H58C 2.9028 no .
H3A H4A 2.3077 no .
H3A H10 3.5938 no .
H3A H11B 2.2190 no .
H3A H11C 3.0377 no .
H3A H12B 2.6910 no .
H4A H5 2.3229 no .
H5 H7 3.5539 no .
H5 H8B 2.9818 no .
H5 H9A 2.1242 no .
H5 H9B 2.8168 no .
H5 H9C 3.5521 no .
H7 H8A 2.3316 no .
H7 H8B 2.8514 no .
H7 H8C 2.3553 no .
H7 H9A 2.8520 no .
H7 H9B 2.3464 no .
H7 H9C 2.3414 no .
H7 H25 3.1655 no .
H7 H26 3.4975 no .
H7 H34C 3.0639 no .
H8A H9A 3.5818 no .
H8A H9C 3.5069 no .
H8A H14B 2.1451 no .
H8A H15B 3.0122 no .
H8B H9A 2.5301 no .
H8B H9B 3.5890 no .
H8B H9C 2.9621 no .
H8B H14B 3.2646 no .
H8C H9A 2.9056 no .
H8C H9B 3.5037 no .
H8C H9C 2.3907 no .
H9B H28 3.5523 no .
H9B H34B 3.3645 no .
H9B H34C 2.2998 no .
H9C H26 3.4381 no .
H9C H27 3.2880 no .
H10 H11A 2.3472 no .
H10 H11B 2.8647 no .
H10 H11C 2.3714 no .
H10 H12A 2.3295 no .
H10 H12B 2.8524 no .
H10 H12C 2.3595 no .
H10 H14A 2.5470 no .
H10 H14B 3.5512 no .
H10 H23A 3.5869 no .
H10 H23B 3.0940 no .
H10 H23C 2.3474 no .
H11A H12A 3.5918 no .
H11A H12B 3.0605 no .
H11A H12C 2.5107 no .
H11B H12B 2.5882 no .
H11B H12C 2.9562 no .
H11C H12C 3.5799 no .
H11C H14A 2.6107 no .
H12A H23B 3.0651 no .
H12A H23C 3.4945 no .
H12A H34A 3.2367 no .
H12C H23B 3.4780 no .
H12C H23C 3.4971 no .
H14A H15A 2.2447 no .
H14A H15B 2.8252 no .
H14A H16A 3.1625 no .
H14A H23C 3.4591 no .
H14B H15A 2.6255 no .
H14B H15B 2.2403 no .
H15A H16A 2.2474 no .
H15A H16B 2.6317 no .
H15B H16A 2.8269 no .
H15B H16B 2.2434 no .
H16A H20C 2.5647 no .
H16A H21 2.8954 no .
H16A H23C 3.2999 no .
H16B H18 2.6619 no .
H16B H20A 3.5175 no .
H16B H20C 2.3531 no .
H18 H19A 2.8519 no .
H18 H19B 2.3144 no .
H18 H19C 2.3696 no .
H18 H20A 2.3195 no .
H18 H20B 2.8557 no .
H18 H20C 2.3732 no .
H18 H25 2.3248 no .
H19A H20A 2.9912 no .
H19A H20B 2.5291 no .
H19A H20C 3.5990 no .
H19A H22A 3.0305 no .
H19A H22C 2.1373 no .
H19A H31A 3.5725 no .
H19B H20A 2.5286 no .
H19B H20B 2.9942 no .
H19B H20C 3.5991 no .
H19B H25 3.5714 no .
H19C H22C 3.3947 no .
H19C H25 2.5889 no .
H19C H31A 3.2671 no .
H20B H21 2.4704 no .
H20B H22B 3.4787 no .
H20B H22C 2.3601 no .
H20C H21 2.6884 no .
H21 H22A 2.8682 no .
H21 H22B 2.3556 no .
H21 H22C 2.3735 no .
H21 H23A 2.3486 no .
H21 H23B 2.8633 no .
H21 H23C 2.3687 no .
H22A H23A 2.9929 no .
H22A H23B 2.5332 no .
H22A H31A 3.1261 no .
H22A H31B 3.5349 no .
H22A H31C 2.2040 no .
H22B H23A 2.5200 no .
H22B H23B 2.9887 no .
H22B H23C 3.5942 no .
H22C H23A 3.5922 no .
H22C H23B 3.5994 no .
H22C H31C 3.5494 no .
H23B H31C 3.5413 no .
H25 H26 2.3197 no .
H26 H27 2.3368 no .
H27 H28 2.3221 no .
H28 H32B 2.6238 no .
H28 H32C 2.9095 no .
H28 H33 2.1562 no .
H28 H34C 2.6910 no .
H30 H31A 2.8389 no .
H30 H31B 2.3022 no .
H30 H31C 2.3497 no .
H30 H32A 2.3141 no .
H30 H32B 2.8473 no .
H30 H32C 2.3577 no .
H30 H33 3.2608 no .
H30 H35B 3.2408 no .
H30 H35C 2.2944 no .
H31A H32A 2.9668 no .
H31A H32B 2.5127 no .
H31A H32C 3.5792 no .
H31B H32A 2.4926 no .
H31B H32B 2.9743 no .
H31B H32C 3.5684 no .
H31C H32A 3.5717 no .
H31C H32B 3.5838 no .
H32B H33 3.0580 no .
H32C H33 2.1739 no .
H32C H35C 2.6874 no .
H33 H34A 2.8769 no .
H33 H34B 2.3813 no .
H33 H34C 2.3788 no .
H33 H35A 2.3836 no .
H33 H35B 2.8777 no .
H33 H35C 2.3784 no .
H34A H35A 2.9830 no .
H34A H35B 2.5152 no .
H34A H35C 3.5883 no .
H34B H35A 2.5263 no .
H34B H35B 2.9887 no .
H34B H35C 3.5952 no .
H34C H35A 3.5950 no .
H34C H35B 3.5891 no .
H38 H39 2.3208 no .
H38 H45 3.5887 no .
H38 H46A 2.2680 no .
H38 H46B 3.2141 no .
H38 H47A 3.4919 no .
H38 H47B 2.4862 no .
H39 H40 2.3190 no .
H40 H42 3.5447 no .
H40 H43B 3.0873 no .
H40 H44A 3.5712 no .
H40 H44B 2.1898 no .
H40 H44C 2.6958 no .
H42 H43A 2.2856 no .
H42 H43B 2.8245 no .
H42 H43C 2.3326 no .
H42 H44A 2.2949 no .
H42 H44B 2.8340 no .
H42 H44C 2.3472 no .
H42 H58A 2.4838 no .
H42 H58B 3.5211 no .
H42 H58C 2.6802 no .
H43A H44A 3.5174 no .
H43A H44B 3.5691 no .
H43A H49A 2.3374 no .
H43A H49B 3.5468 no .
H43A H58A 3.5844 no .
H43A H58C 2.5809 no .
H43B H44A 3.0391 no .
H43B H44B 2.5364 no .
H43B H44C 3.5864 no .
H43B H49A 3.5144 no .
H43C H44A 2.4184 no .
H43C H44B 2.8488 no .
H43C H44C 3.5033 no .
H43C H58A 3.5083 no .
H43C H58B 3.4843 no .
H43C H58C 2.9223 no .
H44C H66B 3.0288 no .
H44C H67A 3.5426 no .
H45 H46A 2.8666 no .
H45 H46B 2.3607 no .
H45 H46C 2.3644 no .
H45 H47A 2.3380 no .
H45 H47B 2.8543 no .
H45 H47C 2.3575 no .
H45 H49B 2.4651 no .
H45 H50A 3.4309 no .
H45 H60 3.2447 no .
H46A H47B 2.5590 no .
H46A H47C 2.9571 no .
H46A H49B 3.5524 no .
H46B H47C 3.5453 no .
H46B H49B 2.1553 no .
H46B H50A 3.2779 no .
H46C H47A 3.5532 no .
H46C H47B 2.9886 no .
H46C H47C 2.4530 no .
H46C H49B 3.4029 no .
H47A H61 3.4715 no .
H47A H62 3.2878 no .
H47A H63 3.4555 no .
H47A H66C 2.6591 no .
H47C H61 3.1103 no .
H47C H62 3.5510 no .
H49A H50A 2.8110 no .
H49A H50B 2.2266 no .
H49A H51A 3.1602 no .
H49A H58C 3.5028 no .
H49B H50A 2.2236 no .
H49B H50B 2.6137 no .
H50A H51A 2.8302 no .
H50A H51B 2.2497 no .
H50B H51A 2.2528 no .
H50B H51B 2.6445 no .
H51A H53 3.5625 no .
H51A H55A 2.4827 no .
H51A H56 3.0087 no .
H51A H58C 3.4133 no .
H51B H53 2.5450 no .
H51B H55A 2.4823 no .
H51B H55C 3.4083 no .
H53 H54A 2.3888 no .
H53 H54B 2.2958 no .
H53 H54C 2.8499 no .
H53 H55A 2.4081 no .
H53 H55B 2.8432 no .
H53 H55C 2.2724 no .
H53 H60 2.3456 no .
H54A H55B 3.5588 no .
H54A H57C 3.3887 no .
H54A H60 2.7022 no .
H54A H70A 2.9998 no .
H54B H55B 2.9669 no .
H54B H55C 2.6346 no .
H54C H55A 3.5633 no .
H54C H55B 2.4651 no .
H54C H55C 3.0496 no .
H54C H57B 3.1384 no .
H54C H57C 2.1958 no .
H54C H70A 3.3302 no .
H55A H56 2.5097 no .
H55A H57C 3.5324 no .
H55B H56 2.5337 no .
H55B H57A 3.5114 no .
H55B H57C 2.3867 no .
H56 H57A 2.3428 no .
H56 H57B 2.8605 no .
H56 H57C 2.3667 no .
H56 H58A 2.8634 no .
H56 H58B 2.3455 no .
H56 H58C 2.3712 no .
H57A H58A 2.9762 no .
H57A H58B 2.5024 no .
H57A H58C 3.5801 no .
H57B H58A 2.5201 no .
H57B H58B 2.9795 no .
H57B H58C 3.5905 no .
H57B H70A 2.8830 no .
H57B H70B 2.2609 no .
H57B H70C 3.5483 no .
H57C H58A 3.5916 no .
H57C H58B 3.5817 no .
H57C H70B 3.5500 no .
H60 H61 2.3208 no .
H61 H62 2.3400 no .
H62 H63 2.3232 no .
H63 H65 2.1178 no .
H63 H66A 3.5627 no .
H63 H66C 2.6771 no .
H63 H69A 2.7076 no .
H63 H69C 2.8256 no .
H65 H66A 2.3684 no .
H65 H66B 2.8767 no .
H65 H66C 2.3889 no .
H65 H67A 2.8733 no .
H65 H67B 2.3707 no .
H65 H67C 2.3782 no .
H65 H68 3.2223 no .
H65 H69A 3.1583 no .
H65 H69C 2.2004 no .
H66A H67A 3.0079 no .
H66A H67B 2.5549 no .
H66B H67A 2.5080 no .
H66B H67B 2.9816 no .
H66B H67C 3.5856 no .
H66C H67A 3.5857 no .
H67A H68 3.2215 no .
H67C H68 2.2422 no .
H67C H69C 2.7858 no .
H68 H69A 2.8479 no .
H68 H69B 2.3131 no .
H68 H69C 2.3608 no .
H68 H70A 2.8424 no .
H68 H70B 2.2948 no .
H68 H70C 2.3695 no .
H69A H70A 2.6031 no .
H69A H70C 2.8485 no .
H69B H70A 3.0849 no .
H69B H70B 3.5228 no .
H69B H70C 2.4142 no .
H69C H70C 3.5126 no .
C3 H15B 3.3920 no 2_856
C3 H55A 3.2949 no 2_866
C3 H55C 3.1426 no 2_866
C4 H15A 3.1229 no 2_856
C4 H15B 3.0359 no 2_856
C4 H47B 3.5892 no 1_554
C4 H51B 3.4469 no 2_866
C4 H55A 3.5865 no 2_866
C4 H55C 3.2396 no 2_866
C5 H15A 2.9438 no 2_856
C5 H15B 3.4303 no 2_856
C5 H47A 3.5669 no 1_554
C5 H47B 3.0909 no 1_554
C8 H11C 3.4736 no 2_856
C8 H14A 3.5788 no 2_856
C8 H18 3.5136 no 2_756
C8 H19B 3.3059 no 2_756
C8 H19C 3.5589 no 2_756
C8 H25 3.3566 no 2_756
C8 H26 3.3394 no 2_756
C9 H18 3.4944 no 2_756
C9 H38 3.3321 no 1_554
C9 H39 3.5415 no 1_554
C9 H47B 3.5164 no 1_554
C9 H66A 3.5977 no 1_554
C11 H19C 3.0086 no 1_655
C11 H31A 3.2375 no 1_655
C11 H57A 3.4520 no .
C12 H30 3.0912 no 2_766
C12 H32A 3.3101 no 2_766
C14 H8B 3.4143 no 2_856
C14 H14B 3.5849 no 2_856
C15 H4A 3.5520 no 2_856
C15 H26 3.4276 no 2_756
C15 H63 3.4757 no 2_857
C16 H26 3.4540 no 2_756
C16 H63 3.1536 no 2_857
C16 H65 3.5480 no 2_857
C16 H69C 3.5593 no 2_857
C17 H26 3.5150 no 2_756
C18 H8C 3.3430 no 2_756
C18 H9C 3.4635 no 2_756
C19 H8B 3.5828 no 2_756
C19 H8C 3.1159 no 2_756
C19 H11A 3.2796 no 1_455
C19 H11C 3.3431 no 1_455
C19 H66A 3.4510 no 2_757
C20 H40 3.3304 no 2_757
C20 H69A 3.5243 no 2_857
C21 H69C 3.5093 no 2_857
C22 H43C 3.2541 no .
C22 H54C 3.2137 no 1_455
C22 H57C 3.1919 no 1_455
C23 H35C 3.5340 no 2_766
C23 H43C 3.3883 no .
C23 H58B 3.4284 no .
C25 H8C 3.0081 no 2_756
C26 H8A 3.4612 no 2_756
C26 H8C 3.2610 no 2_756
C26 H15B 3.2920 no 2_756
C27 H3A 3.3719 no 1_455
C27 H15B 3.3867 no 2_756
C27 H50B 3.2930 no 2_766
C28 H3A 3.5774 no 1_455
C28 H50B 2.9825 no 2_766
C28 H51A 3.1951 no 2_766
C31 H11B 3.5401 no 1_455
C31 H55B 3.0935 no 1_455
C31 H57A 3.4003 no 1_455
C31 H57C 3.1301 no 1_455
C32 H12C 3.3260 no 2_766
C32 H51A 3.1804 no 2_766
C32 H55A 3.4927 no 2_766
C32 H56 3.2224 no 2_766
C34 H54B 3.3667 no 2_866
C34 H55C 3.2680 no 2_866
C35 H23B 3.4030 no 2_766
C36 H46B 3.5317 no 2_767
C37 H46B 3.3365 no 2_767
C38 H9A 3.3980 no 1_556
C38 H9B 3.1364 no 1_556
C38 H46B 3.1478 no 2_767
C38 H49A 3.5054 no 2_767
C38 H49B 2.9965 no 2_767
C38 H50A 3.3822 no 2_767
C38 H50B 3.2688 no 2_767
C39 H9A 3.5956 no 1_556
C39 H9B 3.4710 no 1_556
C39 H9C 3.5318 no 1_556
C39 H20A 3.3859 no 2_757
C39 H46B 3.1934 no 2_767
C39 H49B 3.4416 no 2_767
C39 H50A 3.0477 no 2_767
C39 H50B 3.3723 no 2_767
C40 H20A 3.1268 no 2_757
C40 H46B 3.3991 no 2_767
C41 H46B 3.5725 no 2_767
C43 H22B 3.1095 no .
C43 H23A 3.4917 no .
C43 H35A 3.2898 no 2_766
C43 H54A 3.5589 no 1_455
C43 H54B 3.3807 no 1_455
C44 H68 3.0415 no 2_857
C44 H69B 3.1333 no 2_857
C44 H70C 3.5444 no 2_857
C45 H61 3.4095 no 2_867
C46 H49A 3.2567 no 2_767
C46 H49B 3.3401 no 2_767
C46 H54A 3.5402 no 2_867
C46 H54B 3.3173 no 2_867
C46 H61 3.3468 no 2_867
C47 H5 3.0958 no 1_556
C47 H53 3.2755 no 2_867
C49 H38 2.9928 no 2_767
C49 H46A 3.0450 no 2_767
C50 H27 3.5196 no 2_766
C50 H28 2.9951 no 2_766
C50 H33 3.5908 no 2_766
C50 H38 3.0595 no 2_767
C50 H39 3.0896 no 2_767
C50 H61 3.3081 no 2_867
C50 H62 3.3181 no 2_867
C51 H4A 3.5991 no 2_866
C51 H28 2.9857 no 2_766
C51 H32C 3.5720 no 2_766
C51 H33 3.5702 no 2_766
C51 H61 3.5658 no 2_867
C53 H47C 3.3513 no 2_867
C54 H22B 3.5733 no 1_655
C54 H34B 3.4840 no 2_866
C54 H43B 2.9338 no 1_655
C54 H46C 3.1049 no 2_867
C55 H3A 3.5087 no 2_866
C55 H12B 3.3819 no 2_866
C55 H31B 3.2985 no 1_655
C55 H34A 3.4841 no 2_866
C56 H32C 3.5546 no 2_766
C57 H11A 3.4756 no .
C57 H19A 3.2996 no 1_655
C57 H22A 3.5267 no 1_655
C57 H22C 3.3144 no 1_655
C57 H31A 3.5658 no 1_655
C57 H31B 3.3350 no 1_655
C58 H23A 3.3961 no .
C60 H46C 3.0044 no 2_867
C61 H45 3.5031 no 2_867
C61 H46C 3.0517 no 2_867
C61 H50A 3.0706 no 2_867
C62 H4A 3.4745 no 1_556
C62 H50A 3.0328 no 2_867
C63 H16A 3.3949 no 2_857
C66 H9A 3.1877 no 1_556
C66 H19B 3.3204 no 2_757
C67 H58A 3.4966 no 2_857
C67 H70B 3.3831 no 2_857
C68 H44A 3.2122 no 2_857
C68 H44C 3.3849 no 2_857
C68 H67A 3.5207 no 2_857
C69 H16A 3.3692 no 2_857
C69 H20B 3.5435 no 2_857
C69 H20C 3.2179 no 2_857
C69 H21 3.1164 no 2_857
C69 H44A 3.0184 no 2_857
C69 H44B 3.5317 no 1_655
C70 H22C 3.3763 no 1_655
C70 H44C 3.4842 no 2_857
C70 H67A 3.3886 no 2_857
H3A C27 3.3719 no 1_655
H3A C28 3.5774 no 1_655
H3A C55 3.5087 no 2_866
H3A H27 3.2621 no 1_655
H3A H32B 3.0262 no 1_655
H3A H51A 3.5774 no 2_866
H3A H51B 3.4311 no 2_866
H3A H55A 2.9036 no 2_866
H3A H55C 3.2144 no 2_866
H4A C15 3.5520 no 2_856
H4A C51 3.5991 no 2_866
H4A C62 3.4745 no 1_554
H4A H15A 3.1216 no 2_856
H4A H15B 3.0636 no 2_856
H4A H27 3.3043 no 1_655
H4A H47A 3.5056 no 1_554
H4A H47B 3.4933 no 1_554
H4A H47C 3.4046 no 1_554
H4A H51B 2.6874 no 2_866
H4A H55A 3.4294 no 2_866
H4A H55C 3.3613 no 2_866
H4A H62 2.8168 no 1_554
H5 C47 3.0958 no 1_554
H5 H15A 2.8075 no 2_856
H5 H47A 2.8188 no 1_554
H5 H47B 2.5724 no 1_554
H5 H47C 3.4830 no 1_554
H5 H66A 3.4233 no 1_554
H5 H66C 3.0634 no 1_554
H8A C26 3.4612 no 2_756
H8A H11C 3.4023 no 2_856
H8A H14A 3.5017 no 2_856
H8A H14B 3.5089 no 2_856
H8A H25 3.5397 no 2_756
H8A H26 2.8529 no 2_756
H8B C14 3.4143 no 2_856
H8B C19 3.5828 no 2_756
H8B H11C 3.0541 no 2_856
H8B H14A 2.7972 no 2_856
H8B H14B 3.4095 no 2_856
H8B H15A 3.1798 no 2_856
H8B H19B 2.9084 no 2_756
H8B H19C 3.4365 no 2_756
H8B H66A 3.0534 no 1_554
H8C C18 3.3430 no 2_756
H8C C19 3.1159 no 2_756
H8C C25 3.0081 no 2_756
H8C C26 3.2610 no 2_756
H8C H11C 3.3989 no 2_856
H8C H18 2.6356 no 2_756
H8C H19B 2.8119 no 2_756
H8C H19C 2.8422 no 2_756
H8C H25 2.4358 no 2_756
H8C H26 2.9309 no 2_756
H9A C38 3.3980 no 1_554
H9A C39 3.5956 no 1_554
H9A C66 3.1877 no 1_554
H9A H19B 3.5043 no 2_756
H9A H20A 3.5692 no 2_756
H9A H38 3.3035 no 1_554
H9A H47A 3.5705 no 1_554
H9A H47B 3.1316 no 1_554
H9A H66A 2.7231 no 1_554
H9A H66B 3.4375 no 1_554
H9A H66C 2.9237 no 1_554
H9B C38 3.1364 no 1_554
H9B C39 3.4710 no 1_554
H9B H38 2.6358 no 1_554
H9B H39 3.2693 no 1_554
H9B H47B 3.0177 no 1_554
H9B H50B 3.3705 no 2_766
H9C C18 3.4635 no 2_756
H9C C39 3.5318 no 1_554
H9C H18 2.6305 no 2_756
H9C H19B 3.4612 no 2_756
H9C H20A 3.1964 no 2_756
H9C H39 3.1576 no 1_554
H11A C19 3.2796 no 1_655
H11A C57 3.4756 no .
H11A H19A 3.1817 no 1_655
H11A H19B 3.3502 no 1_655
H11A H19C 2.7843 no 1_655
H11A H31A 2.9343 no 1_655
H11A H57A 2.4958 no .
H11A H58B 3.5710 no .
H11B C31 3.5401 no 1_655
H11B H19C 3.0561 no 1_655
H11B H31A 2.6543 no 1_655
H11B H32B 2.8456 no 1_655
H11C C8 3.4736 no 2_856
H11C C19 3.3431 no 1_655
H11C H8A 3.4023 no 2_856
H11C H8B 3.0541 no 2_856
H11C H8C 3.3989 no 2_856
H11C H19B 3.2119 no 1_655
H11C H19C 2.6846 no 1_655
H12A H30 2.6829 no 2_766
H12A H32A 3.5931 no 2_766
H12A H35C 3.2797 no 2_766
H12B C55 3.3819 no 2_866
H12B H30 3.1134 no 2_766
H12B H31B 3.2755 no 2_766
H12B H32A 3.3011 no 1_655
H12B H32A 3.0932 no 2_766
H12B H32B 3.1451 no 1_655
H12B H55A 3.1601 no 2_866
H12B H55B 3.2479 no 2_866
H12B H55C 3.1687 no 2_866
H12C C32 3.3260 no 2_766
H12C H30 2.9661 no 2_766
H12C H32A 2.7674 no 2_766
H12C H32C 3.2492 no 2_766
H12C H35C 3.4133 no 2_766
H12C H56 3.4867 no .
H12C H57A 3.4047 no .
H12C H58B 3.0707 no .
H14A C8 3.5788 no 2_856
H14A H8A 3.5017 no 2_856
H14A H8B 2.7972 no 2_856
H14B C14 3.5849 no 2_856
H14B H8A 3.5089 no 2_856
H14B H8B 3.4095 no 2_856
H14B H14B 2.7282 no 2_856
H15A C4 3.1229 no 2_856
H15A C5 2.9438 no 2_856
H15A H4A 3.1216 no 2_856
H15A H5 2.8075 no 2_856
H15A H8B 3.1798 no 2_856
H15A H63 2.8949 no 2_857
H15A H65 3.2242 no 2_857
H15A H66A 3.5009 no 2_857
H15B C3 3.3920 no 2_856
H15B C4 3.0359 no 2_856
H15B C5 3.4303 no 2_856
H15B C26 3.2920 no 2_756
H15B C27 3.3867 no 2_756
H15B H4A 3.0636 no 2_856
H15B H26 2.7359 no 2_756
H15B H27 2.9183 no 2_756
H16A C63 3.3949 no 2_857
H16A C69 3.3692 no 2_857
H16A H63 2.4999 no 2_857
H16A H65 2.6648 no 2_857
H16A H69A 3.2890 no 2_857
H16A H69C 2.6048 no 2_857
H16B H26 3.0011 no 2_756
H16B H27 3.0073 no 2_756
H16B H62 3.5745 no 2_857
H16B H63 3.2444 no 2_857
H18 C8 3.5136 no 2_756
H18 C9 3.4944 no 2_756
H18 H8C 2.6356 no 2_756
H18 H9C 2.6305 no 2_756
H18 H26 3.3791 no 2_756
H19A C57 3.2996 no 1_455
H19A H11A 3.1817 no 1_455
H19A H57A 2.8784 no 1_455
H19A H57B 3.0923 no 1_455
H19A H57C 3.3984 no 1_455
H19A H67B 3.3742 no 2_757
H19A H70B 3.5609 no 1_455
H19B C8 3.3059 no 2_756
H19B C66 3.3204 no 2_757
H19B H8B 2.9084 no 2_756
H19B H8C 2.8119 no 2_756
H19B H9A 3.5043 no 2_756
H19B H9C 3.4612 no 2_756
H19B H11A 3.3502 no 1_455
H19B H11C 3.2119 no 1_455
H19B H66A 2.4955 no 2_757
H19B H66B 3.3563 no 2_757
H19B H67B 3.1452 no 2_757
H19C C8 3.5589 no 2_756
H19C C11 3.0086 no 1_455
H19C H8B 3.4365 no 2_756
H19C H8C 2.8422 no 2_756
H19C H11A 2.7843 no 1_455
H19C H11B 3.0561 no 1_455
H19C H11C 2.6846 no 1_455
H20A C39 3.3859 no 2_757
H20A C40 3.1268 no 2_757
H20A H9A 3.5692 no 2_756
H20A H9C 3.1964 no 2_756
H20A H39 3.3057 no 2_757
H20A H40 2.8432 no 2_757
H20A H44C 3.2329 no 2_757
H20A H66A 3.3078 no 2_757
H20A H66B 3.0072 no 2_757
H20B C69 3.5435 no 2_857
H20B H44C 3.3136 no 2_757
H20B H69A 3.4132 no 2_857
H20B H69B 3.1004 no 2_857
H20B H69C 3.5495 no 2_857
H20B H70B 3.4726 no 1_455
H20B H70C 2.9807 no 1_455
H20C C69 3.2179 no 2_857
H20C H39 3.5097 no 2_757
H20C H40 3.0603 no 2_757
H20C H69A 2.8309 no 2_857
H20C H69B 3.2406 no 2_857
H20C H69C 3.0514 no 2_857
H21 C69 3.1164 no 2_857
H21 H44A 3.3882 no .
H21 H69A 3.5520 no 2_857
H21 H69B 2.8654 no 2_857
H21 H69C 2.5442 no 2_857
H22A C57 3.5267 no 1_455
H22A H35A 3.4150 no 2_766
H22A H54C 2.9834 no 1_455
H22A H57C 2.7821 no 1_455
H22B C43 3.1095 no .
H22B C54 3.5733 no 1_455
H22B H35A 3.3952 no 2_766
H22B H43B 3.0309 no .
H22B H43C 2.3549 no .
H22B H44A 3.2656 no .
H22B H54C 2.7567 no 1_455
H22B H57C 3.3712 no 1_455
H22B H70A 3.4492 no 1_455
H22B H70C 3.4102 no 1_455
H22C C57 3.3144 no 1_455
H22C C70 3.3763 no 1_455
H22C H54C 3.4022 no 1_455
H22C H57A 3.4719 no 1_455
H22C H57B 3.0280 no 1_455
H22C H57C 2.9218 no 1_455
H22C H70A 3.3975 no 1_455
H22C H70B 3.1304 no 1_455
H22C H70C 3.0465 no 1_455
H23A C43 3.4917 no .
H23A C58 3.3961 no .
H23A H35A 3.2798 no 2_766
H23A H35C 3.3049 no 2_766
H23A H43C 2.5373 no .
H23A H44A 3.5320 no .
H23A H58B 2.7045 no .
H23A H58C 3.3853 no .
H23B C35 3.4030 no 2_766
H23B H35A 3.2937 no 2_766
H23B H35B 3.5222 no 2_766
H23B H35C 2.8675 no 2_766
H23C H58B 3.3869 no .
H25 C8 3.3566 no 2_756
H25 H8A 3.5397 no 2_756
H25 H8C 2.4358 no 2_756
H25 H26 2.9487 no 2_756
H26 C8 3.3394 no 2_756
H26 C15 3.4276 no 2_756
H26 C16 3.4540 no 2_756
H26 C17 3.5150 no 2_756
H26 H8A 2.8529 no 2_756
H26 H8C 2.9309 no 2_756
H26 H15B 2.7359 no 2_756
H26 H16B 3.0011 no 2_756
H26 H18 3.3791 no 2_756
H26 H25 2.9487 no 2_756
H27 C50 3.5196 no 2_766
H27 H3A 3.2621 no 1_455
H27 H4A 3.3043 no 1_455
H27 H15B 2.9183 no 2_756
H27 H16B 3.0073 no 2_756
H27 H50A 3.5054 no 2_766
H27 H50B 2.9309 no 2_766
H27 H51A 3.5943 no 2_766
H27 H51B 3.5644 no 2_766
H28 C50 2.9951 no 2_766
H28 C51 2.9857 no 2_766
H28 H50B 2.2642 no 2_766
H28 H51A 2.3399 no 2_766
H28 H51B 3.3602 no 2_766
H30 C12 3.0912 no 2_766
H30 H12A 2.6829 no 2_766
H30 H12B 3.1134 no 2_766
H30 H12C 2.9661 no 2_766
H30 H35B 3.0910 no 2_766
H31A C11 3.2375 no 1_455
H31A C57 3.5658 no 1_455
H31A H11A 2.9343 no 1_455
H31A H11B 2.6543 no 1_455
H31A H57A 3.0316 no 1_455
H31A H57C 3.1871 no 1_455
H31B C55 3.2985 no 1_455
H31B C57 3.3350 no 1_455
H31B H12B 3.2755 no 2_766
H31B H32A 3.3169 no 2_666
H31B H55A 3.5389 no 1_455
H31B H55B 2.3754 no 1_455
H31B H56 3.2777 no 1_455
H31B H57A 3.1118 no 1_455
H31B H57C 2.8124 no 1_455
H31C H35B 2.9170 no 2_766
H31C H54C 3.5766 no 1_455
H31C H55B 2.9633 no 1_455
H31C H57A 3.5165 no 1_455
H31C H57C 2.8728 no 1_455
H32A C12 3.3101 no 2_766
H32A H12A 3.5931 no 2_766
H32A H12B 3.3011 no 1_455
H32A H12B 3.0932 no 2_766
H32A H12C 2.7674 no 2_766
H32A H31B 3.3169 no 2_666
H32A H32A 3.2446 no 2_666
H32A H55A 3.4204 no 2_766
H32A H56 2.9714 no 2_766
H32B H3A 3.0262 no 1_455
H32B H11B 2.8456 no 1_455
H32B H12B 3.1451 no 1_455
H32B H51A 2.8723 no 2_766
H32B H55A 3.0948 no 2_766
H32B H56 3.5498 no 2_766
H32C C51 3.5720 no 2_766
H32C C56 3.5546 no 2_766
H32C H12C 3.2492 no 2_766
H32C H51A 2.6158 no 2_766
H32C H55A 3.3923 no 2_766
H32C H56 2.6940 no 2_766
H32C H58C 3.3839 no 2_766
H33 C50 3.5908 no 2_766
H33 C51 3.5702 no 2_766
H33 H49A 3.2338 no 2_766
H33 H50B 3.0381 no 2_766
H33 H51A 2.8313 no 2_766
H34A C55 3.4841 no 2_866
H34A H54B 3.4045 no 2_866
H34A H55C 2.5814 no 2_866
H34B C54 3.4840 no 2_866
H34B H38 3.4234 no 1_554
H34B H46A 3.0311 no 1_554
H34B H47B 3.1834 no 1_554
H34B H49A 3.1608 no 2_766
H34B H50B 3.5791 no 2_766
H34B H54B 2.5517 no 2_866
H34B H55C 3.0825 no 2_866
H34C H38 3.4815 no 1_554
H34C H47B 3.5498 no 1_554
H34C H50B 3.2720 no 2_766
H35A C43 3.2898 no 2_766
H35A H22A 3.4150 no 2_766
H35A H22B 3.3952 no 2_766
H35A H23A 3.2798 no 2_766
H35A H23B 3.2937 no 2_766
H35A H43A 2.9751 no 2_766
H35A H43B 3.4647 no 2_766
H35A H43C 2.9148 no 2_766
H35A H54B 3.0148 no 2_866
H35A H54C 3.3025 no 2_866
H35B H23B 3.5222 no 2_766
H35B H30 3.0910 no 2_766
H35B H31C 2.9170 no 2_766
H35C C23 3.5340 no 2_766
H35C H12A 3.2797 no 2_766
H35C H12C 3.4133 no 2_766
H35C H23A 3.3049 no 2_766
H35C H23B 2.8675 no 2_766
H38 C9 3.3321 no 1_556
H38 C49 2.9928 no 2_767
H38 C50 3.0595 no 2_767
H38 H9A 3.3035 no 1_556
H38 H9B 2.6358 no 1_556
H38 H34B 3.4234 no 1_556
H38 H34C 3.4815 no 1_556
H38 H46B 3.5296 no 2_767
H38 H49A 2.8211 no 2_767
H38 H49B 2.7359 no 2_767
H38 H50A 3.1405 no 2_767
H38 H50B 2.6251 no 2_767
H39 C9 3.5415 no 1_556
H39 C50 3.0896 no 2_767
H39 H9B 3.2693 no 1_556
H39 H9C 3.1576 no 1_556
H39 H20A 3.3057 no 2_757
H39 H20C 3.5097 no 2_757
H39 H49B 3.5154 no 2_767
H39 H50A 2.5138 no 2_767
H39 H50B 2.8487 no 2_767
H39 H62 3.2248 no 1_455
H40 C20 3.3304 no 2_757
H40 H20A 2.8432 no 2_757
H40 H20C 3.0603 no 2_757
H40 H69A 3.0211 no 1_455
H43A H35A 2.9751 no 2_766
H43A H46A 3.3140 no 2_767
H43A H54B 3.3679 no 1_455
H43B C54 2.9338 no 1_455
H43B H22B 3.0309 no .
H43B H35A 3.4647 no 2_766
H43B H46A 3.3922 no 2_767
H43B H46C 3.3132 no 2_767
H43B H54A 2.6270 no 1_455
H43B H54B 2.7023 no 1_455
H43B H54C 2.9825 no 1_455
H43C C22 3.2541 no .
H43C C23 3.3883 no .
H43C H22B 2.3549 no .
H43C H23A 2.5373 no .
H43C H35A 2.9148 no 2_766
H43C H54B 3.5961 no 1_455
H43C H54C 3.5430 no 1_455
H44A C68 3.2122 no 2_857
H44A C69 3.0184 no 2_857
H44A H21 3.3882 no .
H44A H22B 3.2656 no .
H44A H23A 3.5320 no .
H44A H67C 3.3873 no 2_857
H44A H68 2.5646 no 2_857
H44A H69B 2.4163 no 2_857
H44A H69C 3.1179 no 2_857
H44A H70C 3.4199 no 2_857
H44B C69 3.5317 no 1_455
H44B H69A 2.9964 no 1_455
H44B H69B 3.2244 no 1_455
H44B H69B 3.2818 no 2_857
H44B H70A 3.2558 no 1_455
H44B H70C 3.1479 no 1_455
H44C C68 3.3849 no 2_857
H44C C70 3.4842 no 2_857
H44C H20A 3.2329 no 2_757
H44C H20B 3.3136 no 2_757
H44C H68 2.6400 no 2_857
H44C H69B 3.2617 no 2_857
H44C H70B 3.5399 no 2_857
H44C H70C 3.0174 no 2_857
H45 C61 3.5031 no 2_867
H45 H60 3.5778 no 2_867
H45 H61 2.6953 no 2_867
H46A C49 3.0450 no 2_767
H46A H34B 3.0311 no 1_556
H46A H43A 3.3140 no 2_767
H46A H43B 3.3922 no 2_767
H46A H49A 2.4131 no 2_767
H46A H49B 2.8118 no 2_767
H46A H54B 2.9754 no 2_867
H46B C36 3.5317 no 2_767
H46B C37 3.3365 no 2_767
H46B C38 3.1478 no 2_767
H46B C39 3.1934 no 2_767
H46B C40 3.3991 no 2_767
H46B C41 3.5725 no 2_767
H46B H38 3.5296 no 2_767
H46B H46B 3.3382 no 2_767
H46B H49A 3.2961 no 2_767
H46B H49B 3.0173 no 2_767
H46B H61 3.3702 no 2_867
H46C C54 3.1049 no 2_867
H46C C60 3.0044 no 2_867
H46C C61 3.0517 no 2_867
H46C H43B 3.3132 no 2_767
H46C H53 3.1940 no 2_867
H46C H54A 2.6749 no 2_867
H46C H54B 2.7686 no 2_867
H46C H60 2.7568 no 2_867
H46C H61 2.8326 no 2_867
H47A C5 3.5669 no 1_556
H47A H4A 3.5056 no 1_556
H47A H5 2.8188 no 1_556
H47A H9A 3.5705 no 1_556
H47B C4 3.5892 no 1_556
H47B C5 3.0909 no 1_556
H47B C9 3.5164 no 1_556
H47B H4A 3.4933 no 1_556
H47B H5 2.5724 no 1_556
H47B H9A 3.1316 no 1_556
H47B H9B 3.0177 no 1_556
H47B H34B 3.1834 no 1_556
H47B H34C 3.5498 no 1_556
H47B H53 3.3840 no 2_867
H47C C53 3.3513 no 2_867
H47C H4A 3.4046 no 1_556
H47C H5 3.4830 no 1_556
H47C H51B 3.5720 no 2_867
H47C H53 2.3964 no 2_867
H47C H54B 3.4497 no 2_867
H47C H60 2.7847 no 2_867
H49A C38 3.5054 no 2_767
H49A C46 3.2567 no 2_767
H49A H33 3.2338 no 2_766
H49A H34B 3.1608 no 2_766
H49A H38 2.8211 no 2_767
H49A H46A 2.4131 no 2_767
H49A H46B 3.2961 no 2_767
H49B C38 2.9965 no 2_767
H49B C39 3.4416 no 2_767
H49B C46 3.3401 no 2_767
H49B H38 2.7359 no 2_767
H49B H39 3.5154 no 2_767
H49B H46A 2.8118 no 2_767
H49B H46B 3.0173 no 2_767
H49B H61 3.5461 no 2_867
H50A C38 3.3822 no 2_767
H50A C39 3.0477 no 2_767
H50A C61 3.0706 no 2_867
H50A C62 3.0328 no 2_867
H50A H27 3.5054 no 2_766
H50A H38 3.1405 no 2_767
H50A H39 2.5138 no 2_767
H50A H61 2.5549 no 2_867
H50A H62 2.4741 no 2_867
H50B C27 3.2930 no 2_766
H50B C28 2.9825 no 2_766
H50B C38 3.2688 no 2_767
H50B C39 3.3723 no 2_767
H50B H9B 3.3705 no 2_766
H50B H27 2.9309 no 2_766
H50B H28 2.2642 no 2_766
H50B H33 3.0381 no 2_766
H50B H34B 3.5791 no 2_766
H50B H34C 3.2720 no 2_766
H50B H38 2.6251 no 2_767
H50B H39 2.8487 no 2_767
H51A C28 3.1951 no 2_766
H51A C32 3.1804 no 2_766
H51A H3A 3.5774 no 2_866
H51A H27 3.5943 no 2_766
H51A H28 2.3399 no 2_766
H51A H32B 2.8723 no 2_766
H51A H32C 2.6158 no 2_766
H51A H33 2.8313 no 2_766
H51B C4 3.4469 no 2_866
H51B H3A 3.4311 no 2_866
H51B H4A 2.6874 no 2_866
H51B H27 3.5644 no 2_766
H51B H28 3.3602 no 2_766
H51B H47C 3.5720 no 2_867
H51B H61 3.2174 no 2_867
H51B H62 2.9940 no 2_867
H53 C47 3.2755 no 2_867
H53 H46C 3.1940 no 2_867
H53 H47B 3.3840 no 2_867
H53 H47C 2.3964 no 2_867
H54A C43 3.5589 no 1_655
H54A C46 3.5402 no 2_867
H54A H43B 2.6270 no 1_655
H54A H46C 2.6749 no 2_867
H54B C34 3.3667 no 2_866
H54B C43 3.3807 no 1_655
H54B C46 3.3173 no 2_867
H54B H34A 3.4045 no 2_866
H54B H34B 2.5517 no 2_866
H54B H35A 3.0148 no 2_866
H54B H43A 3.3679 no 1_655
H54B H43B 2.7023 no 1_655
H54B H43C 3.5961 no 1_655
H54B H46A 2.9754 no 2_867
H54B H46C 2.7686 no 2_867
H54B H47C 3.4497 no 2_867
H54C C22 3.2137 no 1_655
H54C H22A 2.9834 no 1_655
H54C H22B 2.7567 no 1_655
H54C H22C 3.4022 no 1_655
H54C H31C 3.5766 no 1_655
H54C H35A 3.3025 no 2_866
H54C H43B 2.9825 no 1_655
H54C H43C 3.5430 no 1_655
H55A C3 3.2949 no 2_866
H55A C4 3.5865 no 2_866
H55A C32 3.4927 no 2_766
H55A H3A 2.9036 no 2_866
H55A H4A 3.4294 no 2_866
H55A H12B 3.1601 no 2_866
H55A H31B 3.5389 no 1_655
H55A H32A 3.4204 no 2_766
H55A H32B 3.0948 no 2_766
H55A H32C 3.3923 no 2_766
H55B C31 3.0935 no 1_655
H55B H12B 3.2479 no 2_866
H55B H31B 2.3754 no 1_655
H55B H31C 2.9633 no 1_655
H55C C3 3.1426 no 2_866
H55C C4 3.2396 no 2_866
H55C C34 3.2680 no 2_866
H55C H3A 3.2144 no 2_866
H55C H4A 3.3613 no 2_866
H55C H12B 3.1687 no 2_866
H55C H34A 2.5814 no 2_866
H55C H34B 3.0825 no 2_866
H56 C32 3.2224 no 2_766
H56 H12C 3.4867 no .
H56 H31B 3.2777 no 1_655
H56 H32A 2.9714 no 2_766
H56 H32B 3.5498 no 2_766
H56 H32C 2.6940 no 2_766
H57A C11 3.4520 no .
H57A C31 3.4003 no 1_655
H57A H11A 2.4958 no .
H57A H12C 3.4047 no .
H57A H19A 2.8784 no 1_655
H57A H22C 3.4719 no 1_655
H57A H31A 3.0316 no 1_655
H57A H31B 3.1118 no 1_655
H57A H31C 3.5165 no 1_655
H57A H67B 3.3726 no 2_857
H57B H19A 3.0923 no 1_655
H57B H22C 3.0280 no 1_655
H57B H67A 3.4731 no 2_857
H57B H67B 3.2399 no 2_857
H57C C22 3.1919 no 1_655
H57C C31 3.1301 no 1_655
H57C H19A 3.3984 no 1_655
H57C H22A 2.7821 no 1_655
H57C H22B 3.3712 no 1_655
H57C H22C 2.9218 no 1_655
H57C H31A 3.1871 no 1_655
H57C H31B 2.8124 no 1_655
H57C H31C 2.8728 no 1_655
H58A C67 3.4966 no 2_857
H58A H67B 3.3292 no 2_857
H58A H67C 2.9744 no 2_857
H58B C23 3.4284 no .
H58B H11A 3.5710 no .
H58B H12C 3.0707 no .
H58B H23A 2.7045 no .
H58B H23C 3.3869 no .
H58B H67B 3.4623 no 2_857
H58B H67C 3.5689 no 2_857
H58C H23A 3.3853 no .
H58C H32C 3.3839 no 2_766
H60 H45 3.5778 no 2_867
H60 H46C 2.7568 no 2_867
H60 H47C 2.7847 no 2_867
H60 H61 2.9981 no 2_867
H61 C45 3.4095 no 2_867
H61 C46 3.3468 no 2_867
H61 C50 3.3081 no 2_867
H61 C51 3.5658 no 2_867
H61 H45 2.6953 no 2_867
H61 H46B 3.3702 no 2_867
H61 H46C 2.8326 no 2_867
H61 H49B 3.5461 no 2_867
H61 H50A 2.5549 no 2_867
H61 H51B 3.2174 no 2_867
H61 H60 2.9981 no 2_867
H62 C50 3.3181 no 2_867
H62 H4A 2.8168 no 1_556
H62 H16B 3.5745 no 2_857
H62 H39 3.2248 no 1_655
H62 H50A 2.4741 no 2_867
H62 H51B 2.9940 no 2_867
H63 C15 3.4757 no 2_857
H63 C16 3.1536 no 2_857
H63 H15A 2.8949 no 2_857
H63 H16A 2.4999 no 2_857
H63 H16B 3.2444 no 2_857
H65 C16 3.5480 no 2_857
H65 H15A 3.2242 no 2_857
H65 H16A 2.6648 no 2_857
H66A C9 3.5977 no 1_556
H66A C19 3.4510 no 2_757
H66A H5 3.4233 no 1_556
H66A H8B 3.0534 no 1_556
H66A H9A 2.7231 no 1_556
H66A H15A 3.5009 no 2_857
H66A H19B 2.4955 no 2_757
H66A H20A 3.3078 no 2_757
H66B H9A 3.4375 no 1_556
H66B H19B 3.3563 no 2_757
H66B H20A 3.0072 no 2_757
H66C H5 3.0634 no 1_556
H66C H9A 2.9237 no 1_556
H67A C68 3.5207 no 2_857
H67A C70 3.3886 no 2_857
H67A H57B 3.4731 no 2_857
H67A H68 2.9871 no 2_857
H67A H70B 2.6017 no 2_857
H67B H19A 3.3742 no 2_757
H67B H19B 3.1452 no 2_757
H67B H57A 3.3726 no 2_857
H67B H57B 3.2399 no 2_857
H67B H58A 3.3292 no 2_857
H67B H58B 3.4623 no 2_857
H67B H70B 3.4177 no 2_857
H67C H44A 3.3873 no 2_857
H67C H58A 2.9744 no 2_857
H67C H58B 3.5689 no 2_857
H68 C44 3.0415 no 2_857
H68 H44A 2.5646 no 2_857
H68 H44C 2.6400 no 2_857
H68 H67A 2.9871 no 2_857
H69A C20 3.5243 no 2_857
H69A H16A 3.2890 no 2_857
H69A H20B 3.4132 no 2_857
H69A H20C 2.8309 no 2_857
H69A H21 3.5520 no 2_857
H69A H40 3.0211 no 1_655
H69A H44B 2.9964 no 1_655
H69B C44 3.1333 no 2_857
H69B H20B 3.1004 no 2_857
H69B H20C 3.2406 no 2_857
H69B H21 2.8654 no 2_857
H69B H44A 2.4163 no 2_857
H69B H44B 3.2244 no 1_655
H69B H44B 3.2818 no 2_857
H69B H44C 3.2617 no 2_857
H69B H70C 3.3690 no 2_957
H69C C16 3.5593 no 2_857
H69C C21 3.5093 no 2_857
H69C H16A 2.6048 no 2_857
H69C H20B 3.5495 no 2_857
H69C H20C 3.0514 no 2_857
H69C H21 2.5442 no 2_857
H69C H44A 3.1179 no 2_857
H70A H22B 3.4492 no 1_655
H70A H22C 3.3975 no 1_655
H70A H44B 3.2558 no 1_655
H70B C67 3.3831 no 2_857
H70B H19A 3.5609 no 1_655
H70B H20B 3.4726 no 1_655
H70B H22C 3.1304 no 1_655
H70B H44C 3.5399 no 2_857
H70B H67A 2.6017 no 2_857
H70B H67B 3.4177 no 2_857
H70C C44 3.5444 no 2_857
H70C H20B 2.9807 no 1_655
H70C H22B 3.4102 no 1_655
H70C H22C 3.0465 no 1_655
H70C H44A 3.4199 no 2_857
H70C H44B 3.1479 no 1_655
H70C H44C 3.0174 no 2_857
H70C H69B 3.3690 no 2_957

loop_
_geom_hbond_atom_site_label_D
_geom_hbond_atom_site_label_H
_geom_hbond_atom_site_label_A
_geom_hbond_distance_DA
_geom_hbond_distance_DH
_geom_hbond_distance_HA
_geom_hbond_angle_DHA
_geom_hbond_publ_flag
N1 H1 N2 3.0059(19) 0.880 2.305 136.6 no
N3 H3 N4 2.9902(18) 0.880 2.305 134.7 no

loop_
_geom_torsion_atom_site_label_1
_geom_torsion_atom_site_label_2
_geom_torsion_atom_site_label_3
_geom_torsion_atom_site_label_4
_geom_torsion
_geom_torsion_publ_flag
N2 P1 C17 C13 22.0(2) no
N2 P1 C17 C16 -169.11(14) no
C17 P1 N2 C24 67.38(15) no
N2 P1 C18 C19 -27.51(17) no
N2 P1 C18 C20 -153.99(11) no
C18 P1 N2 C24 -57.41(15) no
N2 P1 C21 C22 60.33(12) no
N2 P1 C21 C23 -63.12(11) no
C21 P1 N2 C24 -176.25(11) no
C17 P1 C18 C19 -155.80(12) no
C17 P1 C18 C20 77.72(14) no
C18 P1 C17 C13 151.68(16) no
C18 P1 C17 C16 -39.42(18) no
C17 P1 C21 C22 -178.40(9) no
C17 P1 C21 C23 58.14(11) no
C21 P1 C17 C13 -93.79(17) no
C21 P1 C17 C16 75.11(17) no
C18 P1 C21 C22 -64.25(11) no
C18 P1 C21 C23 172.30(9) no
C21 P1 C18 C19 90.29(13) no
C21 P1 C18 C20 -36.19(14) no
C29 P2 C30 C31 69.80(16) no
C29 P2 C30 C32 -56.33(13) no
C30 P2 C29 C24 -103.56(11) no
C30 P2 C29 C28 80.19(13) no
C29 P2 C33 C34 -67.58(15) no
C29 P2 C33 C35 171.94(11) no
C33 P2 C29 C24 151.64(11) no
C33 P2 C29 C28 -24.61(14) no
C30 P2 C33 C34 -173.14(15) no
C30 P2 C33 C35 66.38(15) no
C33 P2 C30 C31 175.72(15) no
C33 P2 C30 C32 49.59(16) no
N4 P3 C52 C48 -24.47(19) no
N4 P3 C52 C51 163.64(14) no
C52 P3 N4 C59 -63.97(14) no
N4 P3 C53 C54 26.60(16) no
N4 P3 C53 C55 153.96(10) no
C53 P3 N4 C59 59.60(13) no
N4 P3 C56 C57 -59.41(11) no
N4 P3 C56 C58 64.22(10) no
C56 P3 N4 C59 178.50(10) no
C52 P3 C53 C54 153.94(12) no
C52 P3 C53 C55 -78.70(13) no
C53 P3 C52 C48 -153.56(15) no
C53 P3 C52 C51 34.55(18) no
C52 P3 C56 C57 178.94(9) no
C52 P3 C56 C58 -57.43(10) no
C56 P3 C52 C48 92.49(16) no
C56 P3 C52 C51 -79.40(16) no
C53 P3 C56 C57 65.58(10) no
C53 P3 C56 C58 -170.80(8) no
C56 P3 C53 C54 -91.91(12) no
C56 P3 C53 C55 35.44(12) no
C64 P4 C65 C66 68.51(17) no
C64 P4 C65 C67 -170.14(12) no
C65 P4 C64 C59 -154.39(12) no
C65 P4 C64 C63 23.26(14) no
C64 P4 C68 C69 51.84(13) no
C64 P4 C68 C70 -74.12(16) no
C68 P4 C64 C59 100.49(11) no
C68 P4 C64 C63 -81.86(13) no
C65 P4 C68 C69 -53.80(16) no
C65 P4 C68 C70 -179.76(16) no
C68 P4 C65 C66 173.71(16) no
C68 P4 C65 C67 -64.94(16) no
C1 N1 C13 C14 8.8(4) no
C1 N1 C13 C17 -175.40(19) no
C13 N1 C1 C2 -86.9(3) no
C13 N1 C1 C6 95.2(2) no
P1 N2 C24 C25 7.8(3) no
P1 N2 C24 C29 -171.74(10) no
C36 N3 C48 C49 -11.6(3) no
C36 N3 C48 C52 173.73(18) no
C48 N3 C36 C37 -67.6(3) no
C48 N3 C36 C41 114.3(2) no
P3 N4 C59 C60 -7.0(2) no
P3 N4 C59 C64 172.87(9) no
N1 C1 C2 C3 -177.99(12) no
N1 C1 C2 C10 0.3(2) no
N1 C1 C6 C5 177.33(12) no
N1 C1 C6 C7 -4.5(2) no
C2 C1 C6 C5 -0.5(3) no
C2 C1 C6 C7 177.65(13) no
C6 C1 C2 C3 -0.1(3) no
C6 C1 C2 C10 178.18(13) no
C1 C2 C3 C4 0.9(3) no
C1 C2 C10 C11 132.49(16) no
C1 C2 C10 C12 -102.57(18) no
C3 C2 C10 C11 -49.2(3) no
C3 C2 C10 C12 75.7(2) no
C10 C2 C3 C4 -177.43(14) no
C2 C3 C4 C5 -1.0(3) no
C3 C4 C5 C6 0.3(3) no
C4 C5 C6 C1 0.4(3) no
C4 C5 C6 C7 -177.76(14) no
C1 C6 C7 C8 -88.5(2) no
C1 C6 C7 C9 148.56(16) no
C5 C6 C7 C8 89.59(18) no
C5 C6 C7 C9 -33.3(3) no
N1 C13 C14 C15 -169.26(19) no
N1 C13 C17 P1 -6.8(4) no
N1 C13 C17 C16 -177.2(2) no
C14 C13 C17 P1 169.24(18) no
C14 C13 C17 C16 -1.1(3) no
C17 C13 C14 C15 14.3(3) no
C13 C14 C15 C16 -21.7(3) no
C14 C15 C16 C17 21.2(3) no
C15 C16 C17 P1 177.19(19) no
C15 C16 C17 C13 -12.6(3) no
N2 C24 C25 C26 176.51(13) no
N2 C24 C29 P2 7.22(19) no
N2 C24 C29 C28 -176.33(12) no
C25 C24 C29 P2 -172.32(12) no
C25 C24 C29 C28 4.1(2) no
C29 C24 C25 C26 -4.0(3) no
C24 C25 C26 C27 0.9(3) no
C25 C26 C27 C28 2.1(3) no
C26 C27 C28 C29 -1.9(3) no
C27 C28 C29 P2 174.90(14) no
C27 C28 C29 C24 -1.3(3) no
N3 C36 C37 C38 -177.61(10) no
N3 C36 C37 C45 -0.36(19) no
N3 C36 C41 C40 177.66(10) no
N3 C36 C41 C42 -4.16(18) no
C37 C36 C41 C40 -0.43(19) no
C37 C36 C41 C42 177.75(11) no
C41 C36 C37 C38 0.43(19) no
C41 C36 C37 C45 177.68(11) no
C36 C37 C38 C39 -0.0(2) no
C36 C37 C45 C46 127.34(15) no
C36 C37 C45 C47 -109.46(16) no
C38 C37 C45 C46 -55.45(18) no
C38 C37 C45 C47 67.76(17) no
C45 C37 C38 C39 -177.41(12) no
C37 C38 C39 C40 -0.3(3) no
C38 C39 C40 C41 0.3(3) no
C39 C40 C41 C36 0.1(2) no
C39 C40 C41 C42 -178.12(12) no
C36 C41 C42 C43 -84.27(18) no
C36 C41 C42 C44 150.02(13) no
C40 C41 C42 C43 93.87(17) no
C40 C41 C42 C44 -31.8(2) no
N3 C48 C49 C50 169.72(18) no
N3 C48 C52 P3 4.1(4) no
N3 C48 C52 C51 177.09(19) no
C49 C48 C52 P3 -171.01(16) no
C49 C48 C52 C51 2.0(3) no
C52 C48 C49 C50 -14.8(3) no
C48 C49 C50 C51 21.3(3) no
C49 C50 C51 C52 -20.2(3) no
C50 C51 C52 P3 -175.84(17) no
C50 C51 C52 C48 11.4(3) no
N4 C59 C60 C61 -175.55(13) no
N4 C59 C64 P4 -6.65(19) no
N4 C59 C64 C63 175.59(12) no
C60 C59 C64 P4 173.26(12) no
C60 C59 C64 C63 -4.5(2) no
C64 C59 C60 C61 4.6(3) no
C59 C60 C61 C62 -1.3(3) no
C60 C61 C62 C63 -2.1(3) no
C61 C62 C63 C64 2.0(3) no
C62 C63 C64 P4 -176.27(14) no
C62 C63 C64 C59 1.3(3) no
